data_1558593
loop_
_publ_author_name
'Dang, Li-Long'
'Gao, Xiang'
'Lin, Yue-Jian'
'Jin, Guo-Xin'

_publ_section_title
;
 Selective synthesis and structural transformation between a molecular
 ring-in-ring architecture and an abnormal trefoil knot
;
_journal_name_full 'Chemical Science'
_journal_paper_doi 10.1039/D0SC02733B
_journal_year 2020
_chemical_formula_sum 'C156 H163 F12 N16 O34 Rh4 S4'
_chemical_formula_weight 3573.89
_space_group_crystal_system triclinic
_space_group_IT_number 2
_space_group_name_Hall '-P 1'
_space_group_name_H-M_alt 'P -1'
_atom_sites_solution_hydrogens geom
_audit_creation_method SHELXL-2016/6
_audit_update_record
;
2020-06-17 deposited with the CCDC.	2020-07-15 downloaded from the CCDC.
;
_cell_angle_alpha 105.589(2)
_cell_angle_beta 95.648(2)
_cell_angle_gamma 100.981(2)
_cell_formula_units_Z 2
_cell_length_a 14.7048(6)
_cell_length_b 20.1231(9)
_cell_length_c 28.5603(12)
_cell_measurement_reflns_used 9742
_cell_measurement_temperature 173(2)
_cell_measurement_theta_max 54.65
_cell_measurement_theta_min 3.24
_cell_volume 7890.6(6)
_computing_cell_refinement 'Bruker SAINT'
_computing_data_collection 'Bruker APEX2'
_computing_data_reduction 'Bruker SAINT'
_computing_molecular_graphics 'Bruker SHELXTL'
_computing_publication_material 'Bruker SHELXTL'
_computing_structure_refinement 'SHELXL-2016/6 (Sheldrick, 2016)'
_computing_structure_solution 'SHELXT 2014/5 (Sheldrick, 2014)'
_diffrn_ambient_temperature 173(2)
_diffrn_measured_fraction_theta_full 0.998
_diffrn_measured_fraction_theta_max 0.997
_diffrn_measurement_device_type 'Bruker APEX-II CCD'
_diffrn_measurement_method '\f and \w scans'
_diffrn_radiation_type GaK\a
_diffrn_radiation_wavelength 1.34138
_diffrn_reflns_av_R_equivalents 0.0734
_diffrn_reflns_av_unetI/netI 0.0705
_diffrn_reflns_Laue_measured_fraction_full 0.998
_diffrn_reflns_Laue_measured_fraction_max 0.997
_diffrn_reflns_limit_h_max 17
_diffrn_reflns_limit_h_min -17
_diffrn_reflns_limit_k_max 24
_diffrn_reflns_limit_k_min -24
_diffrn_reflns_limit_l_max 34
_diffrn_reflns_limit_l_min -34
_diffrn_reflns_number 99482
_diffrn_reflns_point_group_measured_fraction_full 0.998
_diffrn_reflns_point_group_measured_fraction_max 0.997
_diffrn_reflns_theta_full 53.594
_diffrn_reflns_theta_max 54.924
_diffrn_reflns_theta_min 3.233
_exptl_absorpt_coefficient_mu 3.096
_exptl_absorpt_correction_T_max 0.751
_exptl_absorpt_correction_T_min 0.498
_exptl_absorpt_correction_type multi-scan
_exptl_absorpt_process_details sadabs
_exptl_crystal_colour yellow
_exptl_crystal_density_diffrn 1.504
_exptl_crystal_description block
_exptl_crystal_F_000 3670
_exptl_crystal_size_max 0.750
_exptl_crystal_size_mid 0.620
_exptl_crystal_size_min 0.370
_refine_diff_density_max 1.200
_refine_diff_density_min -1.270
_refine_diff_density_rms 0.097
_refine_ls_extinction_method none
_refine_ls_goodness_of_fit_ref 1.035
_refine_ls_hydrogen_treatment constr
_refine_ls_matrix_type full
_refine_ls_number_parameters 1863
_refine_ls_number_reflns 29929
_refine_ls_number_restraints 520
_refine_ls_restrained_S_all 1.046
_refine_ls_R_factor_all 0.0960
_refine_ls_R_factor_gt 0.0668
_refine_ls_shift/su_max 0.001
_refine_ls_shift/su_mean 0.000
_refine_ls_structure_factor_coef Fsqd
_refine_ls_weighting_details 'w=1/[\s^2^(Fo^2^)+(0.1072P)^2^+8.7262P] where P=(Fo^2^+2Fc^2^)/3'
_refine_ls_weighting_scheme calc
_refine_ls_wR_factor_gt 0.1820
_refine_ls_wR_factor_ref 0.2032
_reflns_Friedel_coverage 0.000
_reflns_number_gt 20676
_reflns_number_total 29929
_reflns_threshold_expression 'I > 2\s(I)'
_cod_data_source_file d0sc02733b1.cif
_cod_data_source_block platon_sq_CCDC3
_cod_database_code 1558593
_shelx_shelxl_version_number 2016/6
_shelx_space_group_comment
; 
The symmetry employed for this shelxl refinement is uniquely defined 
by the following loop, which should always be used as a source of 
symmetry information in preference to the above space-group names. 
They are only intended as comments. 
;
_shelx_estimated_absorpt_t_min 0.205
_shelx_estimated_absorpt_t_max 0.394

loop_
_space_group_symop_operation_xyz
'x, y, z'
'-x, -y, -z'

loop_
_atom_site_label
_atom_site_type_symbol
_atom_site_fract_x
_atom_site_fract_y
_atom_site_fract_z
_atom_site_U_iso_or_equiv
_atom_site_adp_type
_atom_site_occupancy
_atom_site_site_symmetry_order
_atom_site_calc_flag
_atom_site_refinement_flags_posn
_atom_site_refinement_flags_adp
_atom_site_refinement_flags_occupancy
_atom_site_disorder_assembly
_atom_site_disorder_group
Rh1 Rh 0.69045(2) 0.94674(2) 0.89110(2) 0.04145(11) Uani 1 1 d . . . . .
Rh2 Rh 0.32767(2) 0.84333(2) 0.78417(2) 0.04268(11) Uani 1 1 d . . . . .
Rh3 Rh 0.81041(4) 0.25677(3) 0.67132(2) 0.07148(16) Uani 1 1 d . . . . .
Rh4 Rh 0.81551(3) 0.38793(2) 0.87188(2) 0.06045(15) Uani 1 1 d . . . . .
N1 N 0.6179(3) 0.9276(2) 0.81617(14) 0.0414(9) Uani 1 1 d . . . . .
N2 N 0.5563(3) 0.8855(2) 0.89486(14) 0.0426(10) Uani 1 1 d . . . . .
N3 N 0.4073(3) 0.8470(2) 0.85276(14) 0.0430(10) Uani 1 1 d . . . . .
N4 N 0.4708(3) 0.8832(2) 0.77218(14) 0.0428(10) Uani 1 1 d . . . . .
N5 N 0.7385(3) 0.8536(2) 0.86418(15) 0.0434(10) Uani 1 1 d . . . . .
N6 N 0.8390(3) 0.6430(2) 0.76057(15) 0.0459(10) Uani 1 1 d . . . . .
N7 N 0.7527(3) 0.5043(2) 0.37165(15) 0.0548(12) Uani 1 1 d . . . . .
N8 N 0.6604(3) 0.2625(2) 0.24487(14) 0.0458(10) Uani 1 1 d . . . . .
N9 N 0.8625(4) 0.3600(3) 0.72690(19) 0.0621(13) Uani 1 1 d . . . . .
N10 N 0.7435(4) 0.2380(3) 0.73231(18) 0.0661(14) Uani 1 1 d . . . . .
N11 N 0.7438(4) 0.2918(2) 0.81379(18) 0.0632(13) Uani 1 1 d . . . . .
N12 N 0.8675(3) 0.4115(2) 0.80918(18) 0.0593(12) Uani 1 1 d . . . . .
N13 N 0.6926(4) 0.2959(3) 0.64855(18) 0.0620(13) Uani 1 1 d . . . . .
N14 N 0.4324(4) 0.3580(3) 0.54936(17) 0.0601(12) Uani 1 1 d . . . . .
N15 N 0.4922(3) 0.4257(3) 0.21162(17) 0.0578(12) Uani 1 1 d . . . . .
N16 N 0.2987(3) 0.5667(2) 0.14388(16) 0.0563(12) Uani 1 1 d . . . . .
O1 O 0.9458(3) 0.7187(2) 0.73301(14) 0.0628(11) Uani 1 1 d . . . . .
O2 O 0.7279(3) 0.5459(2) 0.76240(15) 0.0695(12) Uani 1 1 d . . . . .
O3 O 0.6125(3) 0.4890(2) 0.40070(13) 0.0539(9) Uani 1 1 d . . . . .
O4 O 0.9112(3) 0.5322(3) 0.36744(17) 0.105(2) Uani 1 1 d . . . . .
O5 O 0.5350(3) 0.4473(2) 0.53217(14) 0.0604(10) Uani 1 1 d . . . . .
O6 O 0.3228(4) 0.2565(3) 0.5418(2) 0.114(2) Uani 1 1 d . . . . .
O7 O 0.4996(3) 0.5155(2) 0.28313(16) 0.0679(11) Uani 1 1 d . . . . .
O8 O 0.4733(3) 0.3146(2) 0.15581(15) 0.0678(11) Uani 1 1 d . . . . .
O9 O 0.3278(4) 0.7630(3) 0.60581(15) 0.0855(15) Uani 1 1 d . . . . .
O10 O 0.3512(4) 0.6466(3) 0.5654(2) 0.1033(18) Uani 1 1 d . . . . .
O11 O 0.3361(6) 0.7303(4) 0.5202(2) 0.153(3) Uani 1 1 d . U . . .
O12 O -0.0645(4) 0.6885(3) 0.9225(2) 0.1048(18) Uani 1 1 d . U . . .
O13 O 0.0870(6) 0.7029(4) 0.9036(4) 0.162(3) Uani 1 1 d . U . . .
O14 O 0.0546(7) 0.7039(5) 0.9863(3) 0.198(5) Uani 1 1 d . U . . .
O15 O -0.0160(6) 0.0969(6) 0.2080(4) 0.189(4) Uani 1 1 d . U . . .
O16 O 0.0656(5) 0.0049(5) 0.2169(3) 0.169(4) Uani 1 1 d . U . . .
O17 O -0.0922(5) -0.0001(4) 0.2320(4) 0.195(4) Uani 1 1 d . U . . .
S1 S 0.31756(12) 0.70760(10) 0.56097(6) 0.0706(5) Uani 1 1 d . . . . .
S2 S 0.03122(14) 0.71642(10) 0.94215(7) 0.0824(5) Uani 1 1 d . . . . .
S3 S -0.00498(15) 0.03730(17) 0.23157(12) 0.1272(10) Uani 1 1 d . . . . .
F1 F 0.1691(3) 0.6195(3) 0.50498(18) 0.1219(18) Uani 1 1 d . . . . .
F2 F 0.1666(4) 0.6399(3) 0.5823(2) 0.138(2) Uani 1 1 d . . . . .
F3 F 0.1419(5) 0.7155(4) 0.5467(3) 0.171(3) Uani 1 1 d . . . . .
F4 F 0.1327(5) 0.8430(3) 0.9739(3) 0.199(4) Uani 1 1 d . . . . .
F5 F 0.0204(5) 0.8303(3) 0.9175(3) 0.141(2) Uani 1 1 d . . . . .
F6 F -0.0019(8) 0.8342(4) 0.9900(4) 0.238(5) Uani 1 1 d D U . . .
F7 F 0.1219(5) 0.1369(4) 0.2926(3) 0.177(3) Uani 1 1 d D U . . .
F8 F -0.0138(6) 0.1279(6) 0.3123(3) 0.223(4) Uani 1 1 d . U . . .
F9 F 0.0704(8) 0.0572(7) 0.3201(4) 0.258(6) Uani 1 1 d . U . . .
C1 C 0.5271(3) 0.9002(3) 0.81478(17) 0.0394(11) Uani 1 1 d . . . . .
C2 C 0.4956(3) 0.8801(3) 0.85548(17) 0.0402(11) Uani 1 1 d . . . . .
C3 C 0.5005(3) 0.8519(2) 0.92233(17) 0.0406(11) Uani 1 1 d . . . . .
C4 C 0.5232(4) 0.8381(3) 0.96684(19) 0.0497(13) Uani 1 1 d . . . . .
H4 H 0.585500 0.853380 0.984287 0.060 Uiso 1 1 calc R U . . .
C5 C 0.4527(5) 0.8017(3) 0.9847(2) 0.0582(15) Uani 1 1 d . . . . .
H5 H 0.466843 0.791399 1.014749 0.070 Uiso 1 1 calc R U . . .
C6 C 0.3607(4) 0.7796(3) 0.9595(2) 0.0590(15) Uani 1 1 d . . . . .
H6 H 0.313441 0.755449 0.973343 0.071 Uiso 1 1 calc R U . . .
C7 C 0.3367(4) 0.7919(3) 0.91488(19) 0.0499(13) Uani 1 1 d . . . . .
H7 H 0.274194 0.776232 0.897687 0.060 Uiso 1 1 calc R U . . .
C8 C 0.4078(3) 0.8280(3) 0.89641(17) 0.0426(11) Uani 1 1 d . . . . .
C9 C 0.5307(4) 0.9006(3) 0.74066(18) 0.0435(11) Uani 1 1 d . . . . .
C10 C 0.5147(4) 0.8914(3) 0.68955(19) 0.0526(13) Uani 1 1 d . . . . .
H10 H 0.453809 0.872024 0.670733 0.063 Uiso 1 1 calc R U . . .
C11 C 0.5901(4) 0.9116(3) 0.6683(2) 0.0573(14) Uani 1 1 d . . . . .
H11 H 0.581039 0.907283 0.634097 0.069 Uiso 1 1 calc R U . . .
C12 C 0.6804(4) 0.9384(3) 0.6953(2) 0.0595(15) Uani 1 1 d . . . . .
H12 H 0.731230 0.950045 0.678675 0.071 Uiso 1 1 calc R U . . .
C13 C 0.6982(4) 0.9484(3) 0.7451(2) 0.0511(13) Uani 1 1 d . . . . .
H13 H 0.759774 0.967601 0.763155 0.061 Uiso 1 1 calc R U . . .
C14 C 0.6222(3) 0.9293(3) 0.76786(18) 0.0422(11) Uani 1 1 d . . . . .
C15 C 0.7253(4) 0.7996(3) 0.88369(18) 0.0458(12) Uani 1 1 d . . . . .
H15 H 0.687711 0.800917 0.908997 0.055 Uiso 1 1 calc R U . . .
C16 C 0.7650(4) 0.7420(3) 0.86790(18) 0.0462(12) Uani 1 1 d . . . . .
H16 H 0.755263 0.704828 0.882745 0.055 Uiso 1 1 calc R U . . .
C17 C 0.8185(3) 0.7385(3) 0.83080(17) 0.0427(11) Uani 1 1 d . . . . .
C18 C 0.8321(4) 0.7953(3) 0.81097(19) 0.0489(12) Uani 1 1 d . . . . .
H18 H 0.869377 0.795193 0.785621 0.059 Uiso 1 1 calc R U . . .
C19 C 0.7918(4) 0.8508(3) 0.82806(19) 0.0473(12) Uani 1 1 d . . . . .
H19 H 0.801426 0.888883 0.814079 0.057 Uiso 1 1 calc R U . . .
C20 C 0.8632(4) 0.6765(3) 0.81352(17) 0.0464(12) Uani 1 1 d . . . . .
H20A H 0.932179 0.692973 0.822350 0.056 Uiso 1 1 calc R U . . .
H20B H 0.842539 0.641026 0.830785 0.056 Uiso 1 1 calc R U . . .
C21 C 0.8843(4) 0.6655(3) 0.7247(2) 0.0512(13) Uani 1 1 d . . . . .
C22 C 0.8417(3) 0.6124(3) 0.67737(18) 0.0460(12) Uani 1 1 d . . . . .
C23 C 0.8593(4) 0.6114(3) 0.63104(19) 0.0516(13) Uani 1 1 d . . . . .
H23 H 0.904812 0.647884 0.625762 0.062 Uiso 1 1 calc R U . . .
C24 C 0.8070(4) 0.5540(3) 0.59140(19) 0.0512(13) Uani 1 1 d . . . . .
C25 C 0.7431(4) 0.5016(3) 0.6005(2) 0.0584(15) Uani 1 1 d . . . . .
H25 H 0.708880 0.463184 0.573390 0.070 Uiso 1 1 calc R U . . .
C26 C 0.7262(4) 0.5022(3) 0.6477(2) 0.0595(15) Uani 1 1 d . . . . .
H26 H 0.682269 0.465137 0.653383 0.071 Uiso 1 1 calc R U . . .
C27 C 0.7768(4) 0.5596(3) 0.68586(18) 0.0482(12) Uani 1 1 d . . . . .
C28 C 0.7744(4) 0.5778(3) 0.7398(2) 0.0499(13) Uani 1 1 d . . . . .
C29 C 0.6968(4) 0.5034(3) 0.40807(19) 0.0491(13) Uani 1 1 d . . . . .
C30 C 0.7631(4) 0.5253(3) 0.45541(19) 0.0494(13) Uani 1 1 d . . . . .
C31 C 0.7449(4) 0.5294(3) 0.50222(18) 0.0494(13) Uani 1 1 d . . . . .
H31 H 0.682588 0.517892 0.508641 0.059 Uiso 1 1 calc R U . . .
C32 C 0.8211(4) 0.5511(3) 0.5397(2) 0.0545(14) Uani 1 1 d . . . . .
C33 C 0.9125(4) 0.5687(4) 0.5293(2) 0.0723(19) Uani 1 1 d . . . . .
H33 H 0.963901 0.584716 0.555545 0.087 Uiso 1 1 calc R U . . .
C34 C 0.9295(4) 0.5632(4) 0.4818(2) 0.075(2) Uani 1 1 d . . . . .
H34 H 0.991350 0.574137 0.474661 0.090 Uiso 1 1 calc R U . . .
C35 C 0.8524(4) 0.5412(3) 0.4454(2) 0.0618(16) Uani 1 1 d . . . . .
C36 C 0.8481(5) 0.5269(4) 0.3912(2) 0.0715(19) Uani 1 1 d . . . . .
C37 C 0.7173(5) 0.4865(3) 0.31978(19) 0.0586(15) Uani 1 1 d . . . . .
H37A H 0.764198 0.510962 0.303799 0.070 Uiso 1 1 calc R U . . .
H37B H 0.659365 0.504054 0.315724 0.070 Uiso 1 1 calc R U . . .
C38 C 0.6485(3) 0.2863(3) 0.29230(18) 0.0460(12) Uani 1 1 d . . . . .
H38 H 0.627709 0.252797 0.309103 0.055 Uiso 1 1 calc R U . . .
C39 C 0.6654(4) 0.3574(3) 0.31720(18) 0.0489(13) Uani 1 1 d . . . . .
H39 H 0.656092 0.371962 0.350536 0.059 Uiso 1 1 calc R U . . .
C40 C 0.6958(4) 0.4075(3) 0.29409(18) 0.0490(13) Uani 1 1 d . . . . .
C41 C 0.7047(4) 0.3831(3) 0.24419(18) 0.0527(14) Uani 1 1 d . . . . .
H41 H 0.723547 0.415853 0.226499 0.063 Uiso 1 1 calc R U . . .
C42 C 0.6857(4) 0.3110(3) 0.22108(19) 0.0513(13) Uani 1 1 d . . . . .
H42 H 0.690708 0.295086 0.187160 0.062 Uiso 1 1 calc R U . . .
C43 C 0.6922(4) 1.0563(3) 0.9223(2) 0.0548(14) Uani 1 1 d . . . . .
C44 C 0.6969(4) 1.0245(3) 0.9615(2) 0.0547(14) Uani 1 1 d . . . . .
C45 C 0.7790(4) 0.9952(3) 0.9612(2) 0.0631(17) Uani 1 1 d . . . . .
C46 C 0.8285(4) 1.0135(3) 0.9235(3) 0.071(2) Uani 1 1 d . . . . .
C47 C 0.7756(4) 1.0507(3) 0.8997(2) 0.0667(18) Uani 1 1 d . . . . .
C48 C 0.6165(5) 1.0909(3) 0.9093(3) 0.0725(18) Uani 1 1 d . . . . .
H48A H 0.560478 1.074271 0.922535 0.109 Uiso 1 1 calc R U . . .
H48B H 0.601491 1.078933 0.873359 0.109 Uiso 1 1 calc R U . . .
H48C H 0.637866 1.142416 0.923273 0.109 Uiso 1 1 calc R U . . .
C49 C 0.6274(4) 1.0220(3) 0.9960(2) 0.0604(15) Uani 1 1 d . . . . .
H49A H 0.639561 1.067869 1.021365 0.091 Uiso 1 1 calc R U . . .
H49B H 0.633257 0.984882 1.011632 0.091 Uiso 1 1 calc R U . . .
H49C H 0.563873 1.011611 0.977752 0.091 Uiso 1 1 calc R U . . .
C50 C 0.8133(5) 0.9593(4) 0.9962(3) 0.088(2) Uani 1 1 d . U . . .
H50A H 0.846692 0.924343 0.979460 0.132 Uiso 1 1 calc R U . . .
H50B H 0.759930 0.935359 1.008089 0.132 Uiso 1 1 calc R U . . .
H50C H 0.856043 0.994457 1.024125 0.132 Uiso 1 1 calc R U . . .
C51 C 0.9206(4) 0.9965(5) 0.9129(3) 0.109(3) Uani 1 1 d . U . . .
H51A H 0.925114 0.991437 0.878173 0.164 Uiso 1 1 calc R U . . .
H51B H 0.925078 0.952143 0.920014 0.164 Uiso 1 1 calc R U . . .
H51C H 0.971900 1.034905 0.933662 0.164 Uiso 1 1 calc R U . . .
C52 C 0.8011(6) 1.0809(3) 0.8592(3) 0.098(3) Uani 1 1 d . U . . .
H52A H 0.839039 1.129268 0.873276 0.148 Uiso 1 1 calc R U . . .
H52B H 0.743821 1.081513 0.838796 0.148 Uiso 1 1 calc R U . . .
H52C H 0.837177 1.051621 0.838866 0.148 Uiso 1 1 calc R U . . .
C53 C 0.2477(4) 0.8862(3) 0.73669(19) 0.0507(13) Uani 1 1 d . . . . .
C54 C 0.1912(3) 0.8230(3) 0.74053(19) 0.0531(14) Uani 1 1 d . . . . .
C55 C 0.1831(3) 0.8311(3) 0.79138(19) 0.0513(13) Uani 1 1 d . . . . .
C56 C 0.2314(4) 0.9022(3) 0.81880(19) 0.0517(13) Uani 1 1 d . . . . .
C57 C 0.2731(4) 0.9356(3) 0.7859(2) 0.0523(13) Uani 1 1 d . . . . .
C58 C 0.2703(5) 0.9025(4) 0.6905(2) 0.0686(17) Uani 1 1 d . . . . .
H58A H 0.267254 0.858310 0.664747 0.103 Uiso 1 1 calc R U . . .
H58B H 0.333577 0.932717 0.696747 0.103 Uiso 1 1 calc R U . . .
H58C H 0.224799 0.927271 0.679575 0.103 Uiso 1 1 calc R U . . .
C59 C 0.1478(4) 0.7577(3) 0.6981(2) 0.0621(16) Uani 1 1 d . . . . .
H59A H 0.147190 0.715433 0.709020 0.093 Uiso 1 1 calc R U . . .
H59B H 0.184714 0.756176 0.671242 0.093 Uiso 1 1 calc R U . . .
H59C H 0.083436 0.759113 0.686572 0.093 Uiso 1 1 calc R U . . .
C60 C 0.1259(4) 0.7795(4) 0.8116(2) 0.0647(17) Uani 1 1 d . . . . .
H60A H 0.062312 0.787669 0.811657 0.097 Uiso 1 1 calc R U . . .
H60B H 0.154671 0.785506 0.845369 0.097 Uiso 1 1 calc R U . . .
H60C H 0.123032 0.731237 0.791173 0.097 Uiso 1 1 calc R U . . .
C61 C 0.2349(4) 0.9345(4) 0.8728(2) 0.0649(16) Uani 1 1 d . . . . .
H61A H 0.290662 0.973356 0.885590 0.097 Uiso 1 1 calc R U . . .
H61B H 0.237678 0.898478 0.889819 0.097 Uiso 1 1 calc R U . . .
H61C H 0.178504 0.952905 0.878439 0.097 Uiso 1 1 calc R U . . .
C62 C 0.3287(5) 1.0100(3) 0.7989(3) 0.0715(18) Uani 1 1 d . . . . .
H62A H 0.288472 1.040212 0.790622 0.107 Uiso 1 1 calc R U . . .
H62B H 0.381280 1.011823 0.780324 0.107 Uiso 1 1 calc R U . . .
H62C H 0.352879 1.027001 0.834238 0.107 Uiso 1 1 calc R U . . .
C63 C 0.8394(5) 0.3543(3) 0.7692(2) 0.0607(15) Uani 1 1 d . . . . .
C64 C 0.7780(5) 0.2926(3) 0.7724(2) 0.0606(15) Uani 1 1 d . . . . .
C65 C 0.6759(5) 0.1948(3) 0.7484(2) 0.0668(17) Uani 1 1 d . . . . .
C66 C 0.6123(5) 0.1311(3) 0.7234(3) 0.080(2) Uani 1 1 d . . . . .
H66 H 0.611841 0.108589 0.689521 0.095 Uiso 1 1 calc R U . . .
C67 C 0.5509(6) 0.1024(4) 0.7493(3) 0.089(2) Uani 1 1 d . . . . .
H67 H 0.508212 0.058382 0.733278 0.106 Uiso 1 1 calc R U . . .
C68 C 0.5487(7) 0.1352(4) 0.7981(3) 0.103(3) Uani 1 1 d . . . . .
H68 H 0.503100 0.113957 0.814217 0.124 Uiso 1 1 calc R U . . .
C69 C 0.6116(6) 0.1991(4) 0.8246(3) 0.084(2) Uani 1 1 d . . . . .
H69 H 0.610012 0.221395 0.858248 0.101 Uiso 1 1 calc R U . . .
C70 C 0.6758(5) 0.2277(3) 0.7994(2) 0.0686(18) Uani 1 1 d . . . . .
C71 C 0.9176(4) 0.4614(3) 0.7903(2) 0.0563(14) Uani 1 1 d . . . . .
C72 C 0.9673(4) 0.5310(3) 0.8124(3) 0.0621(15) Uani 1 1 d . . . . .
H72 H 0.970137 0.553120 0.846511 0.075 Uiso 1 1 calc R U . . .
C73 C 1.0122(4) 0.5667(3) 0.7835(3) 0.0661(17) Uani 1 1 d . . . . .
H73 H 1.047338 0.613996 0.798085 0.079 Uiso 1 1 calc R U . . .
C74 C 1.0077(4) 0.5355(4) 0.7332(3) 0.0674(17) Uani 1 1 d . . . . .
H74 H 1.039522 0.562057 0.714344 0.081 Uiso 1 1 calc R U . . .
C75 C 0.9583(4) 0.4671(3) 0.7102(3) 0.0643(16) Uani 1 1 d . . . . .
H75 H 0.954333 0.446248 0.675781 0.077 Uiso 1 1 calc R U . . .
C76 C 0.9146(4) 0.4301(3) 0.7391(2) 0.0616(15) Uani 1 1 d . . . . .
C77 C 0.6753(5) 0.2999(3) 0.6022(2) 0.0598(15) Uani 1 1 d . . . . .
H77 H 0.717008 0.285885 0.580095 0.072 Uiso 1 1 calc R U . . .
C78 C 0.6007(4) 0.3231(3) 0.5857(2) 0.0581(15) Uani 1 1 d . . . . .
H78 H 0.590475 0.323623 0.552478 0.070 Uiso 1 1 calc R U . . .
C79 C 0.5405(4) 0.3455(3) 0.6167(2) 0.0537(14) Uani 1 1 d . . . . .
C80 C 0.5582(6) 0.3420(4) 0.6650(2) 0.0742(19) Uani 1 1 d . . . . .
H80 H 0.517619 0.356394 0.687770 0.089 Uiso 1 1 calc R U . . .
C81 C 0.6325(5) 0.3183(4) 0.6791(2) 0.077(2) Uani 1 1 d . . . . .
H81 H 0.643617 0.317052 0.712130 0.092 Uiso 1 1 calc R U . . .
C82 C 0.4621(5) 0.3773(4) 0.6028(2) 0.0646(16) Uani 1 1 d . . . . .
H82A H 0.407867 0.361567 0.618287 0.078 Uiso 1 1 calc R U . . .
H82B H 0.482135 0.429499 0.616029 0.078 Uiso 1 1 calc R U . . .
C83 C 0.4732(4) 0.3951(3) 0.51824(19) 0.0498(13) Uani 1 1 d . . . . .
C84 C 0.4228(4) 0.3538(3) 0.46752(19) 0.0490(13) Uani 1 1 d . . . . .
C85 C 0.4380(4) 0.3650(3) 0.42366(19) 0.0472(12) Uani 1 1 d . . . . .
H85 H 0.483210 0.404621 0.422125 0.057 Uiso 1 1 calc R U . . .
C86 C 0.3838(4) 0.3152(3) 0.3806(2) 0.0486(12) Uani 1 1 d . . . . .
C87 C 0.3169(4) 0.2585(3) 0.3848(2) 0.0666(17) Uani 1 1 d . . . . .
H87 H 0.280330 0.225291 0.355758 0.080 Uiso 1 1 calc R U . . .
C88 C 0.3022(5) 0.2492(4) 0.4301(3) 0.078(2) Uani 1 1 d . . . . .
H88 H 0.255206 0.211307 0.432570 0.093 Uiso 1 1 calc R U . . .
C89 C 0.3580(4) 0.2968(3) 0.4709(2) 0.0614(15) Uani 1 1 d . . . . .
C90 C 0.3646(5) 0.2972(4) 0.5233(2) 0.0732(19) Uani 1 1 d . . . . .
C91 C 0.4821(4) 0.4534(3) 0.2612(2) 0.0562(14) Uani 1 1 d . . . . .
C92 C 0.4493(4) 0.3907(3) 0.27876(19) 0.0465(12) Uani 1 1 d . . . . .
C93 C 0.4314(4) 0.3877(3) 0.32463(19) 0.0501(13) Uani 1 1 d . . . . .
H93 H 0.438477 0.429740 0.350983 0.060 Uiso 1 1 calc R U . . .
C94 C 0.4026(3) 0.3208(3) 0.33143(19) 0.0462(12) Uani 1 1 d . . . . .
C95 C 0.3943(4) 0.2605(3) 0.2914(2) 0.0515(13) Uani 1 1 d . . . . .
H95 H 0.375118 0.215269 0.296162 0.062 Uiso 1 1 calc R U . . .
C96 C 0.4126(4) 0.2635(3) 0.24596(19) 0.0509(13) Uani 1 1 d . . . . .
H96 H 0.405828 0.221587 0.219538 0.061 Uiso 1 1 calc R U . . .
C97 C 0.4412(4) 0.3299(3) 0.23974(19) 0.0492(13) Uani 1 1 d . . . . .
C98 C 0.4692(4) 0.3512(3) 0.1964(2) 0.0557(14) Uani 1 1 d . . . . .
C99 C 0.5213(5) 0.4713(4) 0.1812(2) 0.0693(17) Uani 1 1 d . . . . .
H99A H 0.540300 0.443158 0.151215 0.083 Uiso 1 1 calc R U . . .
H99B H 0.576377 0.509235 0.199730 0.083 Uiso 1 1 calc R U . . .
C100 C 0.2861(5) 0.4979(3) 0.1380(2) 0.0663(17) Uani 1 1 d . . . . .
H100 H 0.224626 0.469168 0.125966 0.080 Uiso 1 1 calc R U . . .
C101 C 0.3555(5) 0.4660(3) 0.1482(3) 0.0717(18) Uani 1 1 d . . . . .
H101 H 0.341782 0.416039 0.142192 0.086 Uiso 1 1 calc R U . . .
C102 C 0.4441(4) 0.5039(3) 0.1669(2) 0.0588(15) Uani 1 1 d . . . . .
C103 C 0.4585(6) 0.5756(4) 0.1729(4) 0.118(3) Uani 1 1 d . U . . .
H103 H 0.519059 0.605348 0.185835 0.142 Uiso 1 1 calc R U . . .
C104 C 0.3856(6) 0.6039(4) 0.1603(4) 0.116(3) Uani 1 1 d . U . . .
H104 H 0.398165 0.653216 0.163631 0.139 Uiso 1 1 calc R U . . .
C105 C 0.8262(5) 0.1827(2) 0.6040(3) 0.089(5) Uani 0.46(3) 1 d G U P A 1
C106 C 0.8962(3) 0.2451(3) 0.6104(2) 0.081(5) Uani 0.46(3) 1 d G U P A 1
C107 C 0.9579(6) 0.2572(7) 0.6549(3) 0.079(6) Uani 0.46(3) 1 d G U P A 1
C108 C 0.9259(12) 0.2023(8) 0.6760(2) 0.088(7) Uani 0.46(3) 1 d G U P A 1
C109 C 0.8445(11) 0.1563(5) 0.6445(4) 0.117(9) Uani 0.46(3) 1 d G U P A 1
C110 C 0.7463(5) 0.1501(5) 0.5615(4) 0.133(9) Uani 0.46(3) 1 d G U P A 1
H11A H 0.749773 0.178804 0.538658 0.200 Uiso 0.46(3) 1 calc R U P A 1
H11B H 0.750706 0.101949 0.544346 0.200 Uiso 0.46(3) 1 calc R U P A 1
H11C H 0.686428 0.148552 0.574065 0.200 Uiso 0.46(3) 1 calc R U P A 1
C111 C 0.9039(8) 0.2905(4) 0.5760(4) 0.092(7) Uani 0.46(3) 1 d G U P A 1
H11D H 0.896531 0.337916 0.593168 0.138 Uiso 0.46(3) 1 calc R U P A 1
H11E H 0.854587 0.269007 0.547242 0.138 Uiso 0.46(3) 1 calc R U P A 1
H11F H 0.965479 0.294068 0.565329 0.138 Uiso 0.46(3) 1 calc R U P A 1
C112 C 1.0425(5) 0.3178(9) 0.6761(6) 0.113(9) Uani 0.46(3) 1 d G U P A 1
H11G H 1.034687 0.345597 0.708765 0.170 Uiso 0.46(3) 1 calc R U P A 1
H11H H 1.048810 0.348181 0.654382 0.170 Uiso 0.46(3) 1 calc R U P A 1
H11I H 1.098924 0.299059 0.678951 0.170 Uiso 0.46(3) 1 calc R U P A 1
C113 C 0.9706(18) 0.1944(13) 0.7235(3) 0.156(13) Uani 0.46(3) 1 d G U P A 1
H11J H 1.019681 0.236818 0.740493 0.233 Uiso 0.46(3) 1 calc R U P A 1
H11K H 0.998211 0.152814 0.716259 0.233 Uiso 0.46(3) 1 calc R U P A 1
H11L H 0.922768 0.188287 0.744546 0.233 Uiso 0.46(3) 1 calc R U P A 1
C114 C 0.7875(17) 0.0907(6) 0.6527(7) 0.135(10) Uani 0.46(3) 1 d G U P A 1
H11M H 0.732884 0.070276 0.626590 0.202 Uiso 0.46(3) 1 calc R U P A 1
H11N H 0.766264 0.103355 0.684715 0.202 Uiso 0.46(3) 1 calc R U P A 1
H11O H 0.826245 0.056011 0.652033 0.202 Uiso 0.46(3) 1 calc R U P A 1
C205 C 0.8145(5) 0.1815(2) 0.5977(3) 0.080(4) Uani 0.54(3) 1 d G U P A 2
C206 C 0.8936(3) 0.2396(3) 0.61375(18) 0.076(4) Uani 0.54(3) 1 d G U P A 2
C207 C 0.9396(7) 0.2381(7) 0.65942(19) 0.090(6) Uani 0.54(3) 1 d G U P A 2
C208 C 0.8891(13) 0.1792(8) 0.6715(3) 0.103(7) Uani 0.54(3) 1 d G U P A 2
C209 C 0.8117(11) 0.1442(4) 0.6334(4) 0.089(6) Uani 0.54(3) 1 d G U P A 2
C210 C 0.7456(5) 0.1628(6) 0.5508(4) 0.106(6) Uani 0.54(3) 1 d G U P A 2
H21A H 0.774042 0.140677 0.522774 0.159 Uiso 0.54(3) 1 calc R U P A 2
H21B H 0.729046 0.205947 0.546411 0.159 Uiso 0.54(3) 1 calc R U P A 2
H21C H 0.688891 0.129744 0.552827 0.159 Uiso 0.54(3) 1 calc R U P A 2
C211 C 0.9234(7) 0.2934(3) 0.5870(4) 0.097(6) Uani 0.54(3) 1 d G U P A 2
H21D H 0.972461 0.332624 0.608714 0.146 Uiso 0.54(3) 1 calc R U P A 2
H21E H 0.869302 0.311481 0.577495 0.146 Uiso 0.54(3) 1 calc R U P A 2
H21F H 0.947765 0.270947 0.557479 0.146 Uiso 0.54(3) 1 calc R U P A 2
C212 C 1.0270(8) 0.2901(10) 0.6897(4) 0.139(9) Uani 0.54(3) 1 d G U P A 2
H21G H 1.056989 0.317642 0.669628 0.209 Uiso 0.54(3) 1 calc R U P A 2
H21H H 1.070579 0.264222 0.700977 0.209 Uiso 0.54(3) 1 calc R U P A 2
H21I H 1.010170 0.322088 0.718321 0.209 Uiso 0.54(3) 1 calc R U P A 2
C213 C 0.913(2) 0.1575(12) 0.7170(4) 0.154(11) Uani 0.54(3) 1 d G U P A 2
H21J H 0.855365 0.137843 0.727668 0.231 Uiso 0.54(3) 1 calc R U P A 2
H21K H 0.949450 0.198962 0.743363 0.231 Uiso 0.54(3) 1 calc R U P A 2
H21L H 0.950592 0.121602 0.709562 0.231 Uiso 0.54(3) 1 calc R U P A 2
C214 C 0.7393(16) 0.0789(4) 0.6312(8) 0.170(11) Uani 0.54(3) 1 d G U P A 2
H21M H 0.677297 0.083236 0.618064 0.255 Uiso 0.54(3) 1 calc R U P A 2
H21N H 0.738678 0.073812 0.664320 0.255 Uiso 0.54(3) 1 calc R U P A 2
H21O H 0.754916 0.037079 0.609657 0.255 Uiso 0.54(3) 1 calc R U P A 2
C115 C 0.8263(5) 0.3437(4) 0.9325(2) 0.0656(17) Uani 1 1 d . . . . .
C116 C 0.9093(5) 0.3422(4) 0.9102(3) 0.077(2) Uani 1 1 d . . . . .
C117 C 0.9564(6) 0.4082(5) 0.9132(3) 0.089(2) Uani 1 1 d . . . . .
C118 C 0.9066(7) 0.4561(4) 0.9363(3) 0.088(3) Uani 1 1 d . . . . .
C119 C 0.8238(7) 0.4187(6) 0.9503(3) 0.105(3) Uani 1 1 d . U . . .
C120 C 0.7636(5) 0.2803(5) 0.9375(3) 0.106(3) Uani 1 1 d . U . . .
H12A H 0.749399 0.242870 0.905985 0.158 Uiso 1 1 calc R U . . .
H12B H 0.705169 0.292172 0.947188 0.158 Uiso 1 1 calc R U . . .
H12C H 0.794478 0.263647 0.962750 0.158 Uiso 1 1 calc R U . . .
C121 C 0.9422(7) 0.2757(5) 0.8853(4) 0.120(3) Uani 1 1 d . U . . .
H12D H 0.992011 0.287998 0.866594 0.180 Uiso 1 1 calc R U . . .
H12E H 0.889357 0.240740 0.862848 0.180 Uiso 1 1 calc R U . . .
H12F H 0.966378 0.255692 0.910334 0.180 Uiso 1 1 calc R U . . .
C122 C 1.0454(7) 0.4309(7) 0.8948(5) 0.168(6) Uani 1 1 d . U . . .
H12G H 1.098105 0.423117 0.914852 0.252 Uiso 1 1 calc R U . . .
H12H H 1.055273 0.481342 0.897170 0.252 Uiso 1 1 calc R U . . .
H12I H 1.041067 0.403226 0.860425 0.252 Uiso 1 1 calc R U . . .
C123 C 0.9371(11) 0.5356(4) 0.9507(4) 0.188(7) Uani 1 1 d . U . . .
H12J H 0.964541 0.553787 0.985649 0.283 Uiso 1 1 calc R U . . .
H12K H 0.882604 0.555553 0.945047 0.283 Uiso 1 1 calc R U . . .
H12L H 0.983857 0.549254 0.930828 0.283 Uiso 1 1 calc R U . . .
C124 C 0.7545(10) 0.4479(9) 0.9762(4) 0.193(7) Uani 1 1 d . U . . .
H12M H 0.766886 0.449239 1.010789 0.290 Uiso 1 1 calc R U . . .
H12N H 0.691932 0.418288 0.961271 0.290 Uiso 1 1 calc R U . . .
H12O H 0.757533 0.496046 0.974025 0.290 Uiso 1 1 calc R U . . .
C125 C 0.1927(6) 0.6696(4) 0.5479(3) 0.089(2) Uani 1 1 d . . . . .
C126 C 0.0451(7) 0.8106(5) 0.9568(4) 0.112(3) Uani 1 1 d D . . . .
C127 C 0.0405(9) 0.0914(7) 0.2913(5) 0.132(4) Uani 1 1 d D . . . .
C129 C 0.4623(9) 0.9093(8) 0.5454(6) 0.153(5) Uani 1 1 d D U . . .
H129 H 0.442597 0.884260 0.567783 0.183 Uiso 1 1 calc R U . . .
C130 C 0.4886(8) 0.8721(7) 0.5025(6) 0.136(4) Uani 1 1 d D U . . .
H130 H 0.489272 0.823458 0.496942 0.164 Uiso 1 1 calc R U . . .
C131 C 0.5156(8) 0.9080(8) 0.4656(6) 0.146(4) Uani 1 1 d D U . . .
C132 C 0.5138(6) 0.9835(6) 0.4767(3) 0.110(3) Uani 1 1 d D U . . .
C133 C 0.5370(9) 1.0205(9) 0.4427(6) 0.158(6) Uani 1 1 d . . . . .
C134 C 0.5651(10) 0.9858(13) 0.3951(5) 0.192(8) Uani 1 1 d . . . . .
H134 H 0.583947 1.008430 0.371285 0.230 Uiso 1 1 calc R U . . .
C135 C 0.5589(13) 0.9133(13) 0.3911(8) 0.228(12) Uani 1 1 d . . . . .
H135 H 0.573857 0.887185 0.360981 0.274 Uiso 1 1 calc R U . . .
C136 C 0.5364(11) 0.8742(10) 0.4212(7) 0.183(6) Uani 1 1 d . . . . .
H136 H 0.534962 0.824941 0.412030 0.219 Uiso 1 1 calc R U . . .
C137 C -0.0041(10) 0.9380(8) 0.4069(6) 0.156(5) Uani 1 1 d D U . . .
H137 H -0.012042 0.955175 0.379207 0.188 Uiso 1 1 calc R U . . .
C138 C -0.0737(8) 0.8772(7) 0.4036(4) 0.115(3) Uani 1 1 d D U . . .
H138 H -0.124651 0.857778 0.377190 0.138 Uiso 1 1 calc R U . . .
C139 C -0.0608(8) 0.8452(7) 0.4456(5) 0.148(4) Uani 1 1 d D U . . .
C140 C -0.1195(12) 0.7857(9) 0.4452(6) 0.197(5) Uani 1 1 d D U . . .
H140 H -0.167907 0.757975 0.418771 0.236 Uiso 1 1 calc R U . . .
C141 C -0.0981(11) 0.7692(8) 0.4922(6) 0.157(4) Uani 1 1 d D U . . .
H141 H -0.145073 0.730792 0.494076 0.188 Uiso 1 1 calc R U . . .
C142 C -0.0312(10) 0.7922(7) 0.5340(6) 0.152(5) Uani 1 1 d D U . . .
H142 H -0.026284 0.773843 0.561316 0.182 Uiso 1 1 calc R U . . .
C143 C 0.0305(12) 0.8526(10) 0.5250(6) 0.187(6) Uani 1 1 d D U . . .
C144 C 0.0998(12) 0.8865(9) 0.5592(6) 0.184(6) Uani 1 1 d D U . . .
H144 H 0.105825 0.868853 0.586765 0.221 Uiso 1 1 calc R U . . .
C145 C 0.1720(9) 0.9503(7) 0.5610(4) 0.134(4) Uani 1 1 d D U . . .
H145 H 0.223518 0.969850 0.587122 0.160 Uiso 1 1 calc R U . . .
C146 C 0.1603(11) 0.9817(8) 0.5207(6) 0.170(4) Uani 1 1 d D U . . .
C147 C 0.2195(13) 1.0394(9) 0.5181(7) 0.196(5) Uani 1 1 d D U . . .
H147 H 0.273560 1.063590 0.541974 0.235 Uiso 1 1 calc R U . . .
C148 C 0.1935(13) 1.0619(8) 0.4755(6) 0.168(4) Uani 1 1 d D U . . .
H148 H 0.236444 1.103871 0.475987 0.202 Uiso 1 1 calc R U . . .
C149 C 0.1265(10) 1.0409(7) 0.4353(6) 0.147(4) Uani 1 1 d D U . . .
H149 H 0.117888 1.062630 0.410008 0.177 Uiso 1 1 calc R U . . .
C150 C 0.0719(12) 0.9774(9) 0.4409(6) 0.178(5) Uani 1 1 d D U . . .
C151 C 0.0208(9) 0.8821(7) 0.4856(4) 0.119(3) Uani 1 1 d D U . . .
C152 C 0.0766(8) 0.9440(6) 0.4789(4) 0.110(3) Uani 1 1 d D U . . .

loop_
_atom_site_aniso_label
_atom_site_aniso_U_11
_atom_site_aniso_U_22
_atom_site_aniso_U_33
_atom_site_aniso_U_23
_atom_site_aniso_U_13
_atom_site_aniso_U_12
Rh1 0.0381(2) 0.0360(2) 0.0389(2) -0.00181(15) 0.00186(15) 0.00173(15)
Rh2 0.0362(2) 0.0512(2) 0.03082(19) 0.00309(16) 0.00319(14) 0.00054(16)
Rh3 0.0953(4) 0.0590(3) 0.0641(3) 0.0146(2) 0.0153(3) 0.0307(3)
Rh4 0.0809(3) 0.0445(2) 0.0483(3) 0.01962(19) -0.0096(2) -0.0025(2)
N1 0.040(2) 0.041(2) 0.040(2) 0.0118(18) 0.0055(17) 0.0006(17)
N2 0.042(2) 0.043(2) 0.033(2) 0.0011(17) 0.0016(17) 0.0043(18)
N3 0.043(2) 0.049(2) 0.031(2) 0.0078(18) 0.0037(17) 0.0001(18)
N4 0.041(2) 0.051(2) 0.030(2) 0.0076(18) 0.0058(17) 0.0015(18)
N5 0.044(2) 0.043(2) 0.036(2) 0.0048(18) 0.0048(18) 0.0042(18)
N6 0.048(2) 0.048(2) 0.036(2) 0.0044(19) 0.0050(18) 0.0113(19)
N7 0.056(3) 0.057(3) 0.036(2) 0.000(2) 0.007(2) -0.003(2)
N8 0.042(2) 0.058(3) 0.029(2) 0.0061(19) 0.0038(17) 0.0025(19)
N9 0.077(3) 0.047(3) 0.062(3) 0.015(2) 0.015(3) 0.013(2)
N10 0.092(4) 0.047(3) 0.055(3) 0.014(2) 0.003(3) 0.011(3)
N11 0.087(4) 0.044(3) 0.052(3) 0.020(2) -0.009(3) -0.001(2)
N12 0.070(3) 0.048(3) 0.059(3) 0.022(2) 0.006(2) 0.005(2)
N13 0.083(3) 0.051(3) 0.053(3) 0.013(2) 0.015(3) 0.017(3)
N14 0.067(3) 0.063(3) 0.046(3) 0.015(2) 0.007(2) 0.008(2)
N15 0.064(3) 0.058(3) 0.050(3) 0.017(2) 0.006(2) 0.008(2)
N16 0.072(3) 0.048(3) 0.047(3) 0.020(2) 0.006(2) 0.001(2)
O1 0.051(2) 0.068(3) 0.049(2) -0.0035(19) 0.0078(17) -0.0054(19)
O2 0.091(3) 0.057(2) 0.048(2) 0.012(2) 0.002(2) -0.005(2)
O3 0.052(2) 0.058(2) 0.044(2) 0.0071(17) 0.0040(17) 0.0083(18)
O4 0.070(3) 0.152(5) 0.055(3) -0.006(3) 0.024(2) -0.020(3)
O5 0.068(2) 0.049(2) 0.052(2) 0.0047(18) 0.0060(19) 0.0009(19)
O6 0.125(5) 0.120(5) 0.080(4) 0.047(3) 0.018(3) -0.034(4)
O7 0.085(3) 0.046(2) 0.066(3) 0.014(2) 0.004(2) 0.006(2)
O8 0.073(3) 0.074(3) 0.046(2) 0.004(2) 0.0042(19) 0.013(2)
O9 0.104(4) 0.083(3) 0.045(2) -0.003(2) 0.006(2) -0.005(3)
O10 0.086(4) 0.097(4) 0.134(5) 0.028(4) 0.012(3) 0.048(3)
O11 0.237(8) 0.124(5) 0.061(3) 0.014(3) 0.052(4) -0.047(5)
O12 0.093(4) 0.105(4) 0.099(4) 0.036(3) -0.023(3) -0.005(3)
O13 0.155(6) 0.104(5) 0.233(9) 0.028(5) 0.102(7) 0.040(5)
O14 0.243(9) 0.167(7) 0.150(7) 0.093(6) -0.115(7) -0.031(7)
O15 0.145(7) 0.192(9) 0.267(11) 0.138(9) 0.038(7) 0.028(6)
O16 0.085(4) 0.183(8) 0.174(7) -0.058(6) 0.008(4) 0.039(5)
O17 0.070(4) 0.138(6) 0.368(13) 0.064(8) 0.052(6) 0.004(4)
S1 0.0784(10) 0.0730(11) 0.0478(8) 0.0064(7) 0.0157(7) 0.0007(8)
S2 0.0828(12) 0.0759(12) 0.0759(12) 0.0162(9) -0.0105(10) 0.0079(9)
S3 0.0622(12) 0.139(2) 0.150(2) 0.0025(19) 0.0404(14) -0.0038(13)
F1 0.107(3) 0.115(4) 0.100(3) -0.020(3) -0.034(3) 0.018(3)
F2 0.098(4) 0.155(5) 0.133(5) 0.028(4) 0.030(3) -0.021(3)
F3 0.153(5) 0.168(6) 0.169(6) -0.012(5) -0.035(4) 0.101(5)
F4 0.149(6) 0.106(5) 0.254(9) -0.028(5) -0.039(6) -0.029(4)
F5 0.172(6) 0.089(4) 0.166(6) 0.050(4) 0.027(5) 0.023(4)
F6 0.312(11) 0.151(7) 0.224(9) -0.030(6) 0.158(9) 0.053(7)
F7 0.131(5) 0.170(7) 0.175(7) -0.024(5) -0.030(5) 0.039(5)
F8 0.191(7) 0.303(11) 0.184(7) 0.010(7) 0.044(6) 0.161(8)
F9 0.279(11) 0.431(16) 0.197(8) 0.199(10) 0.098(8) 0.217(12)
C1 0.038(2) 0.040(3) 0.034(3) 0.004(2) 0.004(2) 0.006(2)
C2 0.040(3) 0.040(3) 0.031(2) 0.000(2) 0.002(2) 0.005(2)
C3 0.047(3) 0.036(2) 0.032(2) 0.001(2) 0.010(2) 0.004(2)
C4 0.060(3) 0.047(3) 0.038(3) 0.006(2) 0.004(2) 0.014(3)
C5 0.083(4) 0.052(3) 0.044(3) 0.017(3) 0.015(3) 0.017(3)
C6 0.076(4) 0.055(3) 0.046(3) 0.015(3) 0.021(3) 0.009(3)
C7 0.053(3) 0.051(3) 0.037(3) 0.006(2) 0.010(2) 0.001(2)
C8 0.047(3) 0.040(3) 0.032(2) 0.002(2) 0.008(2) 0.002(2)
C9 0.049(3) 0.044(3) 0.037(3) 0.012(2) 0.012(2) 0.008(2)
C10 0.057(3) 0.061(3) 0.041(3) 0.015(3) 0.009(2) 0.017(3)
C11 0.069(4) 0.070(4) 0.043(3) 0.027(3) 0.019(3) 0.018(3)
C12 0.065(4) 0.061(4) 0.065(4) 0.032(3) 0.028(3) 0.016(3)
C13 0.048(3) 0.050(3) 0.057(3) 0.019(3) 0.014(2) 0.006(2)
C14 0.044(3) 0.038(3) 0.045(3) 0.010(2) 0.011(2) 0.009(2)
C15 0.048(3) 0.051(3) 0.033(3) 0.005(2) 0.011(2) 0.008(2)
C16 0.057(3) 0.044(3) 0.036(3) 0.010(2) 0.007(2) 0.011(2)
C17 0.042(3) 0.046(3) 0.032(2) 0.000(2) -0.002(2) 0.007(2)
C18 0.052(3) 0.049(3) 0.044(3) 0.011(2) 0.014(2) 0.011(2)
C19 0.055(3) 0.044(3) 0.043(3) 0.012(2) 0.014(2) 0.009(2)
C20 0.051(3) 0.050(3) 0.031(3) -0.001(2) 0.000(2) 0.017(2)
C21 0.044(3) 0.052(3) 0.045(3) -0.003(2) -0.002(2) 0.008(2)
C22 0.043(3) 0.051(3) 0.035(3) 0.001(2) 0.001(2) 0.009(2)
C23 0.049(3) 0.055(3) 0.043(3) 0.003(2) 0.004(2) 0.009(2)
C24 0.050(3) 0.054(3) 0.041(3) -0.001(2) 0.000(2) 0.015(3)
C25 0.068(4) 0.046(3) 0.043(3) -0.003(2) -0.003(3) -0.001(3)
C26 0.072(4) 0.048(3) 0.043(3) 0.002(2) -0.003(3) 0.000(3)
C27 0.052(3) 0.046(3) 0.039(3) 0.003(2) 0.001(2) 0.010(2)
C28 0.056(3) 0.046(3) 0.043(3) 0.008(2) 0.002(2) 0.008(2)
C29 0.056(3) 0.043(3) 0.038(3) -0.001(2) 0.007(2) 0.004(2)
C30 0.048(3) 0.046(3) 0.043(3) 0.001(2) 0.007(2) 0.004(2)
C31 0.052(3) 0.050(3) 0.038(3) 0.002(2) 0.008(2) 0.011(2)
C32 0.056(3) 0.053(3) 0.042(3) -0.001(2) 0.004(2) 0.007(3)
C33 0.052(3) 0.093(5) 0.051(4) -0.007(3) 0.000(3) 0.009(3)
C34 0.045(3) 0.107(5) 0.050(4) -0.009(3) 0.012(3) 0.003(3)
C35 0.052(3) 0.075(4) 0.038(3) -0.009(3) 0.010(2) 0.003(3)
C36 0.062(4) 0.085(5) 0.044(3) -0.007(3) 0.014(3) -0.005(3)
C37 0.077(4) 0.053(3) 0.034(3) 0.001(2) 0.009(3) 0.004(3)
C38 0.043(3) 0.056(3) 0.037(3) 0.013(2) 0.008(2) 0.007(2)
C39 0.052(3) 0.056(3) 0.030(3) 0.002(2) 0.011(2) 0.004(2)
C40 0.049(3) 0.052(3) 0.034(3) 0.005(2) 0.004(2) -0.003(2)
C41 0.061(3) 0.052(3) 0.034(3) 0.005(2) 0.008(2) -0.003(3)
C42 0.053(3) 0.059(3) 0.034(3) 0.011(2) 0.003(2) -0.002(3)
C43 0.067(4) 0.033(3) 0.054(3) 0.000(2) 0.017(3) 0.004(2)
C44 0.059(3) 0.037(3) 0.048(3) -0.009(2) -0.004(3) 0.000(2)
C45 0.049(3) 0.060(4) 0.050(3) -0.021(3) -0.012(3) 0.003(3)
C46 0.043(3) 0.062(4) 0.072(4) -0.027(3) -0.002(3) -0.003(3)
C47 0.066(4) 0.038(3) 0.069(4) -0.015(3) 0.024(3) -0.017(3)
C48 0.105(5) 0.056(4) 0.070(4) 0.022(3) 0.030(4) 0.038(4)
C49 0.084(4) 0.050(3) 0.040(3) -0.001(2) 0.014(3) 0.015(3)
C50 0.080(5) 0.087(5) 0.072(5) -0.013(4) -0.035(4) 0.033(4)
C51 0.039(3) 0.114(6) 0.121(7) -0.037(5) -0.002(4) -0.002(4)
C52 0.129(7) 0.040(3) 0.112(6) 0.003(4) 0.068(5) -0.013(4)
C53 0.045(3) 0.065(4) 0.036(3) 0.007(2) 0.005(2) 0.011(3)
C54 0.033(3) 0.074(4) 0.040(3) 0.004(3) 0.000(2) 0.005(2)
C55 0.038(3) 0.064(3) 0.039(3) 0.002(2) 0.000(2) 0.002(2)
C56 0.043(3) 0.068(4) 0.035(3) 0.004(2) 0.005(2) 0.007(3)
C57 0.042(3) 0.059(3) 0.048(3) 0.007(3) 0.003(2) 0.009(2)
C58 0.068(4) 0.095(5) 0.053(4) 0.030(3) 0.015(3) 0.028(4)
C59 0.047(3) 0.079(4) 0.042(3) -0.004(3) -0.002(2) 0.006(3)
C60 0.044(3) 0.087(5) 0.053(3) 0.020(3) 0.006(3) -0.007(3)
C61 0.062(4) 0.073(4) 0.048(3) -0.002(3) 0.012(3) 0.013(3)
C62 0.071(4) 0.054(4) 0.080(5) 0.013(3) 0.010(3) 0.005(3)
C63 0.080(4) 0.044(3) 0.060(4) 0.018(3) 0.006(3) 0.015(3)
C64 0.084(4) 0.044(3) 0.052(3) 0.018(3) 0.004(3) 0.008(3)
C65 0.094(5) 0.042(3) 0.056(4) 0.019(3) -0.010(3) -0.001(3)
C66 0.104(5) 0.050(4) 0.069(4) 0.013(3) -0.010(4) 0.001(4)
C67 0.107(6) 0.060(4) 0.072(5) 0.016(4) -0.018(4) -0.022(4)
C68 0.139(7) 0.076(5) 0.071(5) 0.033(4) -0.014(5) -0.035(5)
C69 0.115(6) 0.060(4) 0.061(4) 0.029(3) -0.012(4) -0.022(4)
C70 0.093(5) 0.046(3) 0.057(4) 0.021(3) -0.014(3) -0.003(3)
C71 0.059(3) 0.050(3) 0.064(4) 0.024(3) 0.008(3) 0.012(3)
C72 0.061(4) 0.053(3) 0.075(4) 0.020(3) 0.015(3) 0.016(3)
C73 0.060(4) 0.052(4) 0.092(5) 0.028(3) 0.021(3) 0.014(3)
C74 0.062(4) 0.067(4) 0.096(5) 0.044(4) 0.038(4) 0.028(3)
C75 0.067(4) 0.065(4) 0.075(4) 0.031(3) 0.032(3) 0.025(3)
C76 0.063(4) 0.059(4) 0.071(4) 0.025(3) 0.017(3) 0.022(3)
C77 0.077(4) 0.058(4) 0.042(3) 0.011(3) 0.018(3) 0.011(3)
C78 0.075(4) 0.052(3) 0.043(3) 0.014(3) 0.003(3) 0.005(3)
C79 0.071(4) 0.045(3) 0.042(3) 0.010(2) 0.013(3) 0.009(3)
C80 0.105(5) 0.082(5) 0.046(4) 0.020(3) 0.023(3) 0.041(4)
C81 0.111(6) 0.091(5) 0.042(3) 0.022(3) 0.018(4) 0.050(5)
C82 0.082(4) 0.069(4) 0.042(3) 0.015(3) 0.015(3) 0.016(3)
C83 0.058(3) 0.053(3) 0.038(3) 0.010(2) 0.011(2) 0.014(3)
C84 0.048(3) 0.051(3) 0.042(3) 0.010(2) 0.004(2) 0.004(2)
C85 0.046(3) 0.046(3) 0.046(3) 0.010(2) 0.005(2) 0.009(2)
C86 0.043(3) 0.047(3) 0.050(3) 0.008(2) 0.003(2) 0.009(2)
C87 0.060(4) 0.059(4) 0.064(4) 0.009(3) -0.005(3) -0.006(3)
C88 0.071(4) 0.081(5) 0.066(4) 0.023(4) 0.006(3) -0.020(3)
C89 0.061(3) 0.066(4) 0.051(3) 0.019(3) 0.008(3) -0.003(3)
C90 0.077(4) 0.077(5) 0.061(4) 0.029(4) 0.014(3) -0.007(4)
C91 0.055(3) 0.052(3) 0.055(3) 0.012(3) 0.002(3) 0.007(3)
C92 0.048(3) 0.043(3) 0.045(3) 0.010(2) -0.001(2) 0.010(2)
C93 0.052(3) 0.047(3) 0.042(3) 0.001(2) 0.002(2) 0.010(2)
C94 0.046(3) 0.043(3) 0.044(3) 0.009(2) -0.002(2) 0.007(2)
C95 0.054(3) 0.038(3) 0.053(3) 0.007(2) -0.003(3) 0.007(2)
C96 0.059(3) 0.043(3) 0.041(3) 0.001(2) -0.003(2) 0.009(2)
C97 0.048(3) 0.051(3) 0.041(3) 0.005(2) 0.000(2) 0.011(2)
C98 0.050(3) 0.064(4) 0.044(3) 0.007(3) -0.003(2) 0.008(3)
C99 0.068(4) 0.078(4) 0.065(4) 0.026(3) 0.015(3) 0.011(3)
C100 0.078(4) 0.043(3) 0.065(4) 0.009(3) -0.005(3) -0.001(3)
C101 0.075(4) 0.047(3) 0.080(5) 0.010(3) -0.001(3) 0.003(3)
C102 0.068(4) 0.063(4) 0.048(3) 0.025(3) 0.014(3) 0.006(3)
C103 0.080(5) 0.072(5) 0.193(9) 0.053(6) -0.013(6) -0.009(4)
C104 0.097(6) 0.064(5) 0.179(9) 0.057(5) -0.015(6) -0.009(4)
C105 0.096(8) 0.073(8) 0.088(8) 0.001(7) 0.019(8) 0.027(7)
C106 0.086(8) 0.073(8) 0.083(8) 0.012(7) 0.009(7) 0.036(7)
C107 0.079(11) 0.077(10) 0.089(13) 0.014(9) 0.035(10) 0.042(9)
C108 0.112(13) 0.085(12) 0.091(13) 0.035(10) 0.035(10) 0.057(11)
C109 0.130(15) 0.072(12) 0.143(17) 0.015(12) 0.055(14) 0.017(11)
C110 0.110(16) 0.098(14) 0.142(17) -0.046(13) -0.002(14) 0.033(13)
C111 0.093(12) 0.119(15) 0.065(10) 0.016(10) 0.032(10) 0.032(11)
C112 0.077(13) 0.16(2) 0.093(15) 0.024(15) 0.019(11) 0.021(13)
C113 0.15(2) 0.20(3) 0.17(2) 0.12(2) 0.037(17) 0.07(2)
C114 0.148(17) 0.054(11) 0.207(19) 0.036(12) 0.060(15) 0.022(11)
C205 0.082(7) 0.070(7) 0.085(7) 0.008(6) 0.018(6) 0.031(6)
C206 0.077(7) 0.079(7) 0.071(7) 0.012(6) 0.023(6) 0.026(6)
C207 0.089(10) 0.080(10) 0.092(12) 0.008(9) 0.003(9) 0.031(9)
C208 0.130(14) 0.103(12) 0.103(13) 0.035(10) 0.027(10) 0.077(11)
C209 0.119(11) 0.061(9) 0.102(11) 0.022(8) 0.042(9) 0.046(8)
C210 0.106(13) 0.099(12) 0.082(10) -0.024(10) 0.010(9) 0.027(10)
C211 0.097(11) 0.095(12) 0.114(12) 0.036(10) 0.028(10) 0.042(10)
C212 0.085(13) 0.137(17) 0.17(2) -0.014(15) -0.007(12) 0.059(12)
C213 0.20(2) 0.17(2) 0.151(19) 0.090(16) 0.040(15) 0.12(2)
C214 0.22(2) 0.041(9) 0.24(2) 0.005(12) 0.11(2) 0.020(12)
C115 0.073(4) 0.069(4) 0.052(4) 0.031(3) -0.006(3) -0.002(3)
C116 0.080(5) 0.076(5) 0.072(4) 0.041(4) -0.018(4) -0.006(4)
C117 0.089(5) 0.083(5) 0.086(5) 0.039(5) -0.021(4) -0.007(4)
C118 0.124(7) 0.056(4) 0.064(4) 0.021(4) -0.033(4) -0.007(4)
C119 0.129(7) 0.147(8) 0.040(4) 0.016(4) -0.005(4) 0.056(7)
C120 0.082(5) 0.152(8) 0.092(5) 0.094(6) -0.016(4) -0.019(5)
C121 0.122(7) 0.121(8) 0.142(9) 0.060(7) 0.017(6) 0.057(6)
C122 0.087(6) 0.227(13) 0.182(11) 0.128(10) -0.036(7) -0.053(7)
C123 0.326(17) 0.059(5) 0.115(8) 0.016(5) -0.115(9) -0.023(8)
C124 0.214(13) 0.326(19) 0.063(6) 0.025(9) 0.022(7) 0.164(13)
C125 0.105(6) 0.081(5) 0.069(5) 0.001(4) -0.017(4) 0.034(5)
C126 0.123(8) 0.096(7) 0.078(6) -0.016(5) 0.013(6) -0.009(6)
C127 0.115(9) 0.169(12) 0.129(10) 0.036(9) 0.055(8) 0.062(9)
C129 0.138(9) 0.125(9) 0.166(11) 0.059(9) -0.054(8) -0.022(7)
C130 0.143(9) 0.103(8) 0.150(10) 0.059(8) -0.035(8) -0.005(6)
C131 0.114(8) 0.150(10) 0.144(10) 0.024(9) -0.040(7) 0.012(7)
C132 0.087(6) 0.111(7) 0.119(7) 0.053(7) -0.030(6) -0.010(5)
C133 0.137(10) 0.170(13) 0.159(13) 0.094(11) -0.050(9) -0.013(9)
C134 0.142(11) 0.34(3) 0.095(9) 0.091(13) -0.007(8) 0.045(15)
C135 0.174(15) 0.29(3) 0.25(2) 0.19(2) -0.006(14) -0.005(16)
C136 0.168(13) 0.168(15) 0.161(14) -0.005(12) -0.001(11) 0.007(11)
C137 0.137(10) 0.178(12) 0.169(11) 0.032(9) 0.048(8) 0.087(9)
C138 0.103(7) 0.142(9) 0.098(7) 0.017(6) 0.010(5) 0.051(6)
C139 0.135(8) 0.122(8) 0.203(10) 0.041(8) 0.079(7) 0.050(6)
C140 0.171(9) 0.203(11) 0.219(11) 0.039(9) 0.062(9) 0.067(9)
C141 0.164(9) 0.184(10) 0.179(10) 0.095(9) 0.071(8) 0.092(8)
C142 0.126(9) 0.116(8) 0.223(13) 0.036(9) 0.077(9) 0.046(7)
C143 0.184(12) 0.224(14) 0.163(12) 0.010(11) 0.043(10) 0.131(11)
C144 0.164(11) 0.200(13) 0.149(10) -0.050(9) 0.012(9) 0.098(10)
C145 0.129(8) 0.155(10) 0.094(7) -0.001(6) -0.009(6) 0.048(7)
C146 0.188(9) 0.144(9) 0.181(8) 0.012(7) 0.079(7) 0.068(7)
C147 0.221(9) 0.163(8) 0.198(8) 0.014(7) 0.058(8) 0.074(7)
C148 0.221(10) 0.139(8) 0.167(9) 0.045(7) 0.053(8) 0.082(7)
C149 0.158(10) 0.120(9) 0.169(11) 0.031(8) 0.078(9) 0.032(8)
C150 0.211(13) 0.191(13) 0.183(11) 0.070(10) 0.085(10) 0.119(11)
C151 0.154(8) 0.138(8) 0.101(7) 0.046(6) 0.040(6) 0.094(6)
C152 0.143(8) 0.113(7) 0.099(6) 0.031(5) 0.046(5) 0.074(6)

loop_
_atom_type_symbol
_atom_type_description
_atom_type_scat_dispersion_real
_atom_type_scat_dispersion_imag
_atom_type_scat_source
C C 0.0137 0.0067 'International Tables Vol C Tables 4.2.6.8 and 6.1.1.4'
H H 0.0000 0.0000 'International Tables Vol C Tables 4.2.6.8 and 6.1.1.4'
F F 0.0583 0.0400 'International Tables Vol C Tables 4.2.6.8 and 6.1.1.4'
N N 0.0241 0.0134 'International Tables Vol C Tables 4.2.6.8 and 6.1.1.4'
O O 0.0389 0.0241 'International Tables Vol C Tables 4.2.6.8 and 6.1.1.4'
Rh Rh -0.0161 2.8414 'International Tables Vol C Tables 4.2.6.8 and 6.1.1.4'
S S 0.2925 0.4295 'International Tables Vol C Tables 4.2.6.8 and 6.1.1.4'

loop_
_geom_angle_atom_site_label_1
_geom_angle_atom_site_label_2
_geom_angle_atom_site_label_3
_geom_angle
_geom_angle_site_symmetry_1
_geom_angle_site_symmetry_3
_geom_angle_publ_flag
N5 Rh1 C43 160.3(2) . . ?
N5 Rh1 C45 102.1(2) . . ?
C43 Rh1 C45 65.8(2) . . ?
N5 Rh1 N2 90.75(16) . . ?
C43 Rh1 N2 108.20(19) . . ?
C45 Rh1 N2 114.0(2) . . ?
N5 Rh1 C47 122.2(2) . . ?
C43 Rh1 C47 39.4(2) . . ?
C45 Rh1 C47 65.2(3) . . ?
N2 Rh1 C47 146.9(2) . . ?
N5 Rh1 C46 95.3(2) . . ?
C43 Rh1 C46 65.4(2) . . ?
C45 Rh1 C46 39.2(3) . . ?
N2 Rh1 C46 153.1(2) . . ?
C47 Rh1 C46 38.3(3) . . ?
N5 Rh1 C44 137.8(2) . . ?
C43 Rh1 C44 38.8(2) . . ?
C45 Rh1 C44 39.0(2) . . ?
N2 Rh1 C44 93.45(18) . . ?
C47 Rh1 C44 64.9(2) . . ?
C46 Rh1 C44 64.9(2) . . ?
N5 Rh1 N1 87.61(16) . . ?
C43 Rh1 N1 100.7(2) . . ?
C45 Rh1 N1 162.9(2) . . ?
N2 Rh1 N1 79.58(15) . . ?
C47 Rh1 N1 97.7(2) . . ?
C46 Rh1 N1 126.7(2) . . ?
C44 Rh1 N1 134.5(2) . . ?
N8 Rh2 C55 102.68(19) 2_666 . ?
N8 Rh2 C57 155.79(18) 2_666 . ?
C55 Rh2 C57 65.4(2) . . ?
N8 Rh2 N3 88.79(16) 2_666 . ?
C55 Rh2 N3 109.15(18) . . ?
C57 Rh2 N3 114.74(18) . . ?
N8 Rh2 C54 92.4(2) 2_666 . ?
C55 Rh2 C54 39.1(2) . . ?
C57 Rh2 C54 64.8(2) . . ?
N3 Rh2 C54 147.51(19) . . ?
N8 Rh2 C53 117.11(18) 2_666 . ?
C55 Rh2 C53 65.5(2) . . ?
C57 Rh2 C53 39.3(2) . . ?
N3 Rh2 C53 154.04(19) . . ?
C54 Rh2 C53 38.3(2) . . ?
N8 Rh2 C56 140.13(19) 2_666 . ?
C55 Rh2 C56 39.1(2) . . ?
C57 Rh2 C56 38.3(2) . . ?
N3 Rh2 C56 94.45(18) . . ?
C54 Rh2 C56 64.7(2) . . ?
C53 Rh2 C56 65.0(2) . . ?
N8 Rh2 N4 90.84(16) 2_666 . ?
C55 Rh2 N4 163.9(2) . . ?
C57 Rh2 N4 98.71(19) . . ?
N3 Rh2 N4 79.53(15) . . ?
C54 Rh2 N4 132.88(18) . . ?
C53 Rh2 N4 100.56(18) . . ?
C56 Rh2 N4 128.85(19) . . ?
C207 Rh3 C208 39.84(12) . . ?
C207 Rh3 C206 39.57(12) . . ?
C208 Rh3 C206 65.40(16) . . ?
C207 Rh3 N13 147.3(3) . . ?
C208 Rh3 N13 155.3(5) . . ?
C109 Rh3 N13 130.8(5) . . ?
C206 Rh3 N13 109.5(2) . . ?
C109 Rh3 C105 38.64(10) . . ?
N13 Rh3 C105 102.7(3) . . ?
C207 Rh3 N10 123.8(3) . . ?
C208 Rh3 N10 92.7(3) . . ?
C109 Rh3 N10 98.7(2) . . ?
C206 Rh3 N10 157.8(2) . . ?
N13 Rh3 N10 88.8(2) . . ?
C105 Rh3 N10 129.94(18) . . ?
C207 Rh3 N9 96.2(3) . . ?
C208 Rh3 N9 116.9(5) . . ?
C109 Rh3 N9 141.6(5) . . ?
C206 Rh3 N9 113.0(2) . . ?
N13 Rh3 N9 87.62(19) . . ?
C105 Rh3 N9 148.4(2) . . ?
N10 Rh3 N9 79.29(19) . . ?
C109 Rh3 C108 38.21(9) . . ?
N13 Rh3 C108 166.3(2) . . ?
C105 Rh3 C108 63.65(14) . . ?
N10 Rh3 C108 100.4(3) . . ?
N9 Rh3 C108 103.9(4) . . ?
C109 Rh3 C106 63.40(13) . . ?
N13 Rh3 C106 106.9(2) . . ?
C105 Rh3 C106 37.68(8) . . ?
N10 Rh3 C106 161.3(2) . . ?
N9 Rh3 C106 110.85(19) . . ?
C108 Rh3 C106 62.40(17) . . ?
C207 Rh3 C209 64.63(14) . . ?
C208 Rh3 C209 37.95(10) . . ?
C206 Rh3 C209 63.28(13) . . ?
N13 Rh3 C209 117.4(5) . . ?
N10 Rh3 C209 97.51(19) . . ?
N9 Rh3 C209 154.8(5) . . ?
C207 Rh3 C205 64.36(14) . . ?
C208 Rh3 C205 63.40(14) . . ?
C206 Rh3 C205 37.63(8) . . ?
N13 Rh3 C205 97.3(3) . . ?
N10 Rh3 C205 130.24(18) . . ?
N9 Rh3 C205 149.96(19) . . ?
C209 Rh3 C205 36.86(10) . . ?
N16 Rh4 C118 110.0(3) 2_666 . ?
N16 Rh4 C119 97.2(3) 2_666 . ?
C118 Rh4 C119 39.9(3) . . ?
N16 Rh4 N12 87.36(18) 2_666 . ?
C118 Rh4 N12 108.1(3) . . ?
C119 Rh4 N12 147.1(4) . . ?
N16 Rh4 C115 121.7(2) 2_666 . ?
C118 Rh4 C115 65.4(3) . . ?
C119 Rh4 C115 39.9(3) . . ?
N12 Rh4 C115 150.9(2) . . ?
N16 Rh4 C116 160.2(3) 2_666 . ?
C118 Rh4 C116 62.4(3) . . ?
C119 Rh4 C116 64.9(3) . . ?
N12 Rh4 C116 112.3(3) . . ?
C115 Rh4 C116 38.8(3) . . ?
N16 Rh4 N11 87.91(19) 2_666 . ?
C118 Rh4 N11 160.5(3) . . ?
C119 Rh4 N11 132.9(4) . . ?
N12 Rh4 N11 79.64(19) . . ?
C115 Rh4 N11 98.9(2) . . ?
C116 Rh4 N11 98.2(2) . . ?
N16 Rh4 C117 145.3(3) 2_666 . ?
C118 Rh4 C117 37.5(3) . . ?
C119 Rh4 C117 65.0(4) . . ?
N12 Rh4 C117 93.2(3) . . ?
C115 Rh4 C117 64.0(3) . . ?
C116 Rh4 C117 36.2(3) . . ?
N11 Rh4 C117 126.3(3) . . ?
C1 N1 C14 103.0(4) . . ?
C1 N1 Rh1 108.0(3) . . ?
C14 N1 Rh1 149.0(3) . . ?
C2 N2 C3 102.8(4) . . ?
C2 N2 Rh1 109.3(3) . . ?
C3 N2 Rh1 147.7(3) . . ?
C2 N3 C8 103.4(4) . . ?
C2 N3 Rh2 109.2(3) . . ?
C8 N3 Rh2 147.4(3) . . ?
C1 N4 C9 103.3(4) . . ?
C1 N4 Rh2 107.6(3) . . ?
C9 N4 Rh2 149.0(3) . . ?
C15 N5 C19 118.4(4) . . ?
C15 N5 Rh1 123.3(3) . . ?
C19 N5 Rh1 118.1(3) . . ?
C21 N6 C28 111.3(4) . . ?
C21 N6 C20 125.5(4) . . ?
C28 N6 C20 122.7(5) . . ?
C29 N7 C36 111.9(4) . . ?
C29 N7 C37 124.5(5) . . ?
C36 N7 C37 123.5(5) . . ?
C42 N8 C38 117.7(5) . . ?
C42 N8 Rh2 120.8(3) . 2_666 ?
C38 N8 Rh2 119.7(4) . 2_666 ?
C63 N9 C76 103.1(5) . . ?
C63 N9 Rh3 108.4(4) . . ?
C76 N9 Rh3 148.4(4) . . ?
C64 N10 C65 103.1(5) . . ?
C64 N10 Rh3 109.2(4) . . ?
C65 N10 Rh3 147.6(4) . . ?
C64 N11 C70 102.8(5) . . ?
C64 N11 Rh4 108.8(4) . . ?
C70 N11 Rh4 148.4(4) . . ?
C63 N12 C71 102.4(5) . . ?
C63 N12 Rh4 110.1(4) . . ?
C71 N12 Rh4 147.5(4) . . ?
C77 N13 C81 116.2(6) . . ?
C77 N13 Rh3 120.8(4) . . ?
C81 N13 Rh3 123.0(4) . . ?
C90 N14 C83 112.5(5) . . ?
C90 N14 C82 122.8(5) . . ?
C83 N14 C82 124.5(5) . . ?
C98 N15 C91 111.7(5) . . ?
C98 N15 C99 126.3(5) . . ?
C91 N15 C99 122.0(5) . . ?
C104 N16 C100 115.5(6) . . ?
C104 N16 Rh4 123.5(5) . 2_666 ?
C100 N16 Rh4 121.0(4) . 2_666 ?
O11 S1 O9 115.0(4) . . ?
O11 S1 O10 116.6(5) . . ?
O9 S1 O10 115.4(4) . . ?
O11 S1 C125 104.0(5) . . ?
O9 S1 C125 103.0(3) . . ?
O10 S1 C125 99.5(4) . . ?
O14 S2 O12 112.3(5) . . ?
O14 S2 O13 121.4(7) . . ?
O12 S2 O13 109.7(5) . . ?
O14 S2 C126 105.2(5) . . ?
O12 S2 C126 104.7(4) . . ?
O13 S2 C126 101.6(5) . . ?
O17 S3 O16 122.1(6) . . ?
O17 S3 O15 108.2(6) . . ?
O16 S3 O15 113.5(6) . . ?
O17 S3 C127 108.2(6) . . ?
O16 S3 C127 104.3(5) . . ?
O15 S3 C127 97.4(7) . . ?
N4 C1 N1 117.7(4) . . ?
N4 C1 C2 121.2(4) . . ?
N1 C1 C2 120.5(4) . . ?
N3 C2 N2 117.8(4) . . ?
N3 C2 C1 120.9(4) . . ?
N2 C2 C1 120.7(4) . . ?
C4 C3 N2 131.0(5) . . ?
C4 C3 C8 120.5(5) . . ?
N2 C3 C8 108.4(4) . . ?
C5 C4 C3 117.9(5) . . ?
C5 C4 H4 121.0 . . ?
C3 C4 H4 121.0 . . ?
C4 C5 C6 121.5(5) . . ?
C4 C5 H5 119.2 . . ?
C6 C5 H5 119.2 . . ?
C7 C6 C5 121.6(5) . . ?
C7 C6 H6 119.2 . . ?
C5 C6 H6 119.2 . . ?
C8 C7 C6 117.2(5) . . ?
C8 C7 H7 121.4 . . ?
C6 C7 H7 121.4 . . ?
C7 C8 N3 131.2(5) . . ?
C7 C8 C3 121.3(5) . . ?
N3 C8 C3 107.6(4) . . ?
N4 C9 C10 131.2(5) . . ?
N4 C9 C14 108.4(4) . . ?
C10 C9 C14 120.3(5) . . ?
C11 C10 C9 117.3(5) . . ?
C11 C10 H10 121.3 . . ?
C9 C10 H10 121.3 . . ?
C10 C11 C12 121.8(5) . . ?
C10 C11 H11 119.1 . . ?
C12 C11 H11 119.1 . . ?
C13 C12 C11 122.3(5) . . ?
C13 C12 H12 118.9 . . ?
C11 C12 H12 118.9 . . ?
C12 C13 C14 117.0(5) . . ?
C12 C13 H13 121.5 . . ?
C14 C13 H13 121.5 . . ?
C13 C14 N1 131.0(5) . . ?
C13 C14 C9 121.2(5) . . ?
N1 C14 C9 107.6(4) . . ?
N5 C15 C16 121.7(5) . . ?
N5 C15 H15 119.2 . . ?
C16 C15 H15 119.2 . . ?
C17 C16 C15 120.2(5) . . ?
C17 C16 H16 119.9 . . ?
C15 C16 H16 119.9 . . ?
C16 C17 C18 117.6(5) . . ?
C16 C17 C20 120.9(5) . . ?
C18 C17 C20 121.5(5) . . ?
C19 C18 C17 119.8(5) . . ?
C19 C18 H18 120.1 . . ?
C17 C18 H18 120.1 . . ?
N5 C19 C18 122.4(5) . . ?
N5 C19 H19 118.8 . . ?
C18 C19 H19 118.8 . . ?
N6 C20 C17 112.4(4) . . ?
N6 C20 H20A 109.1 . . ?
C17 C20 H20A 109.1 . . ?
N6 C20 H20B 109.1 . . ?
C17 C20 H20B 109.1 . . ?
H20A C20 H20B 107.9 . . ?
O1 C21 N6 124.7(5) . . ?
O1 C21 C22 129.2(5) . . ?
N6 C21 C22 106.0(4) . . ?
C23 C22 C27 122.2(5) . . ?
C23 C22 C21 128.9(5) . . ?
C27 C22 C21 108.9(5) . . ?
C22 C23 C24 117.4(5) . . ?
C22 C23 H23 121.3 . . ?
C24 C23 H23 121.3 . . ?
C25 C24 C23 119.7(5) . . ?
C25 C24 C32 120.5(5) . . ?
C23 C24 C32 119.8(5) . . ?
C24 C25 C26 122.8(5) . . ?
C24 C25 H25 118.6 . . ?
C26 C25 H25 118.6 . . ?
C27 C26 C25 116.5(5) . . ?
C27 C26 H26 121.8 . . ?
C25 C26 H26 121.8 . . ?
C22 C27 C26 121.4(5) . . ?
C22 C27 C28 108.2(4) . . ?
C26 C27 C28 130.4(5) . . ?
O2 C28 N6 125.0(5) . . ?
O2 C28 C27 129.5(5) . . ?
N6 C28 C27 105.5(5) . . ?
O3 C29 N7 124.5(5) . . ?
O3 C29 C30 129.7(5) . . ?
N7 C29 C30 105.8(5) . . ?
C35 C30 C31 122.2(5) . . ?
C35 C30 C29 108.1(5) . . ?
C31 C30 C29 129.7(5) . . ?
C30 C31 C32 117.3(5) . . ?
C30 C31 H31 121.3 . . ?
C32 C31 H31 121.3 . . ?
C31 C32 C33 120.2(5) . . ?
C31 C32 C24 120.3(5) . . ?
C33 C32 C24 119.5(5) . . ?
C34 C33 C32 121.6(5) . . ?
C34 C33 H33 119.2 . . ?
C32 C33 H33 119.2 . . ?
C35 C34 C33 116.8(5) . . ?
C35 C34 H34 121.6 . . ?
C33 C34 H34 121.6 . . ?
C30 C35 C34 121.9(5) . . ?
C30 C35 C36 108.7(5) . . ?
C34 C35 C36 129.4(5) . . ?
O4 C36 N7 125.1(6) . . ?
O4 C36 C35 129.4(6) . . ?
N7 C36 C35 105.5(5) . . ?
N7 C37 C40 113.0(5) . . ?
N7 C37 H37A 109.0 . . ?
C40 C37 H37A 109.0 . . ?
N7 C37 H37B 109.0 . . ?
C40 C37 H37B 109.0 . . ?
H37A C37 H37B 107.8 . . ?
N8 C38 C39 122.4(5) . . ?
N8 C38 H38 118.8 . . ?
C39 C38 H38 118.8 . . ?
C40 C39 C38 120.5(5) . . ?
C40 C39 H39 119.8 . . ?
C38 C39 H39 119.8 . . ?
C39 C40 C41 117.4(5) . . ?
C39 C40 C37 122.9(5) . . ?
C41 C40 C37 119.7(5) . . ?
C42 C41 C40 119.4(5) . . ?
C42 C41 H41 120.3 . . ?
C40 C41 H41 120.3 . . ?
N8 C42 C41 122.5(5) . . ?
N8 C42 H42 118.7 . . ?
C41 C42 H42 118.7 . . ?
C44 C43 C47 107.5(6) . . ?
C44 C43 C48 125.3(5) . . ?
C47 C43 C48 127.2(6) . . ?
C44 C43 Rh1 71.9(3) . . ?
C47 C43 Rh1 71.1(3) . . ?
C48 C43 Rh1 124.3(4) . . ?
C43 C44 C45 108.3(6) . . ?
C43 C44 C49 125.3(5) . . ?
C45 C44 C49 126.4(6) . . ?
C43 C44 Rh1 69.4(3) . . ?
C45 C44 Rh1 69.6(3) . . ?
C49 C44 Rh1 126.3(4) . . ?
C44 C45 C46 107.4(6) . . ?
C44 C45 C50 127.1(6) . . ?
C46 C45 C50 125.2(6) . . ?
C44 C45 Rh1 71.4(3) . . ?
C46 C45 Rh1 71.3(3) . . ?
C50 C45 Rh1 127.5(4) . . ?
C47 C46 C45 108.2(5) . . ?
C47 C46 C51 127.1(8) . . ?
C45 C46 C51 124.7(8) . . ?
C47 C46 Rh1 70.5(3) . . ?
C45 C46 Rh1 69.6(3) . . ?
C51 C46 Rh1 126.4(4) . . ?
C46 C47 C43 108.4(6) . . ?
C46 C47 C52 126.7(7) . . ?
C43 C47 C52 124.9(7) . . ?
C46 C47 Rh1 71.2(3) . . ?
C43 C47 Rh1 69.5(3) . . ?
C52 C47 Rh1 126.2(4) . . ?
C43 C48 H48A 109.5 . . ?
C43 C48 H48B 109.5 . . ?
H48A C48 H48B 109.5 . . ?
C43 C48 H48C 109.5 . . ?
H48A C48 H48C 109.5 . . ?
H48B C48 H48C 109.5 . . ?
C44 C49 H49A 109.5 . . ?
C44 C49 H49B 109.5 . . ?
H49A C49 H49B 109.5 . . ?
C44 C49 H49C 109.5 . . ?
H49A C49 H49C 109.5 . . ?
H49B C49 H49C 109.5 . . ?
C45 C50 H50A 109.5 . . ?
C45 C50 H50B 109.5 . . ?
H50A C50 H50B 109.5 . . ?
C45 C50 H50C 109.5 . . ?
H50A C50 H50C 109.5 . . ?
H50B C50 H50C 109.5 . . ?
C46 C51 H51A 109.5 . . ?
C46 C51 H51B 109.5 . . ?
H51A C51 H51B 109.5 . . ?
C46 C51 H51C 109.5 . . ?
H51A C51 H51C 109.5 . . ?
H51B C51 H51C 109.5 . . ?
C47 C52 H52A 109.5 . . ?
C47 C52 H52B 109.5 . . ?
H52A C52 H52B 109.5 . . ?
C47 C52 H52C 109.5 . . ?
H52A C52 H52C 109.5 . . ?
H52B C52 H52C 109.5 . . ?
C54 C53 C57 107.2(5) . . ?
C54 C53 C58 127.0(5) . . ?
C57 C53 C58 125.5(6) . . ?
C54 C53 Rh2 70.8(3) . . ?
C57 C53 Rh2 69.9(3) . . ?
C58 C53 Rh2 128.7(4) . . ?
C53 C54 C55 108.9(5) . . ?
C53 C54 C59 125.4(5) . . ?
C55 C54 C59 125.8(5) . . ?
C53 C54 Rh2 70.8(3) . . ?
C55 C54 Rh2 69.3(3) . . ?
C59 C54 Rh2 125.4(4) . . ?
C54 C55 C56 107.2(5) . . ?
C54 C55 C60 126.8(5) . . ?
C56 C55 C60 125.6(5) . . ?
C54 C55 Rh2 71.6(3) . . ?
C56 C55 Rh2 71.6(3) . . ?
C60 C55 Rh2 127.7(4) . . ?
C57 C56 C55 108.3(5) . . ?
C57 C56 C61 126.8(5) . . ?
C55 C56 C61 124.9(5) . . ?
C57 C56 Rh2 70.4(3) . . ?
C55 C56 Rh2 69.3(3) . . ?
C61 C56 Rh2 126.7(4) . . ?
C56 C57 C53 108.2(5) . . ?
C56 C57 C62 126.0(5) . . ?
C53 C57 C62 125.6(5) . . ?
C56 C57 Rh2 71.3(3) . . ?
C53 C57 Rh2 70.8(3) . . ?
C62 C57 Rh2 126.4(4) . . ?
C53 C58 H58A 109.5 . . ?
C53 C58 H58B 109.5 . . ?
H58A C58 H58B 109.5 . . ?
C53 C58 H58C 109.5 . . ?
H58A C58 H58C 109.5 . . ?
H58B C58 H58C 109.5 . . ?
C54 C59 H59A 109.5 . . ?
C54 C59 H59B 109.5 . . ?
H59A C59 H59B 109.5 . . ?
C54 C59 H59C 109.5 . . ?
H59A C59 H59C 109.5 . . ?
H59B C59 H59C 109.5 . . ?
C55 C60 H60A 109.5 . . ?
C55 C60 H60B 109.5 . . ?
H60A C60 H60B 109.5 . . ?
C55 C60 H60C 109.5 . . ?
H60A C60 H60C 109.5 . . ?
H60B C60 H60C 109.5 . . ?
C56 C61 H61A 109.5 . . ?
C56 C61 H61B 109.5 . . ?
H61A C61 H61B 109.5 . . ?
C56 C61 H61C 109.5 . . ?
H61A C61 H61C 109.5 . . ?
H61B C61 H61C 109.5 . . ?
C57 C62 H62A 109.5 . . ?
C57 C62 H62B 109.5 . . ?
H62A C62 H62B 109.5 . . ?
C57 C62 H62C 109.5 . . ?
H62A C62 H62C 109.5 . . ?
H62B C62 H62C 109.5 . . ?
N9 C63 N12 118.4(5) . . ?
N9 C63 C64 121.6(6) . . ?
N12 C63 C64 119.7(6) . . ?
N10 C64 N11 118.3(5) . . ?
N10 C64 C63 120.4(6) . . ?
N11 C64 C63 120.7(5) . . ?
N10 C65 C66 131.3(6) . . ?
N10 C65 C70 108.2(5) . . ?
C66 C65 C70 120.4(6) . . ?
C67 C66 C65 117.5(7) . . ?
C67 C66 H66 121.2 . . ?
C65 C66 H66 121.2 . . ?
C66 C67 C68 122.2(7) . . ?
C66 C67 H67 118.9 . . ?
C68 C67 H67 118.9 . . ?
C67 C68 C69 122.0(8) . . ?
C67 C68 H68 119.0 . . ?
C69 C68 H68 119.0 . . ?
C70 C69 C68 116.5(7) . . ?
C70 C69 H69 121.7 . . ?
C68 C69 H69 121.7 . . ?
C69 C70 N11 130.9(6) . . ?
C69 C70 C65 121.3(6) . . ?
N11 C70 C65 107.6(6) . . ?
N12 C71 C72 132.1(6) . . ?
N12 C71 C76 108.5(5) . . ?
C72 C71 C76 119.4(6) . . ?
C73 C72 C71 118.2(6) . . ?
C73 C72 H72 120.9 . . ?
C71 C72 H72 120.9 . . ?
C72 C73 C74 121.7(6) . . ?
C72 C73 H73 119.1 . . ?
C74 C73 H73 119.1 . . ?
C75 C74 C73 121.6(6) . . ?
C75 C74 H74 119.2 . . ?
C73 C74 H74 119.2 . . ?
C74 C75 C76 117.2(6) . . ?
C74 C75 H75 121.4 . . ?
C76 C75 H75 121.4 . . ?
C75 C76 N9 130.4(6) . . ?
C75 C76 C71 121.9(6) . . ?
N9 C76 C71 107.6(5) . . ?
N13 C77 C78 123.1(6) . . ?
N13 C77 H77 118.5 . . ?
C78 C77 H77 118.5 . . ?
C77 C78 C79 120.3(5) . . ?
C77 C78 H78 119.8 . . ?
C79 C78 H78 119.8 . . ?
C78 C79 C80 117.1(6) . . ?
C78 C79 C82 123.6(5) . . ?
C80 C79 C82 119.2(5) . . ?
C81 C80 C79 119.8(6) . . ?
C81 C80 H80 120.1 . . ?
C79 C80 H80 120.1 . . ?
C80 C81 N13 123.4(6) . . ?
C80 C81 H81 118.3 . . ?
N13 C81 H81 118.3 . . ?
N14 C82 C79 113.2(5) . . ?
N14 C82 H82A 108.9 . . ?
C79 C82 H82A 108.9 . . ?
N14 C82 H82B 108.9 . . ?
C79 C82 H82B 108.9 . . ?
H82A C82 H82B 107.8 . . ?
O5 C83 N14 124.4(5) . . ?
O5 C83 C84 131.0(5) . . ?
N14 C83 C84 104.6(5) . . ?
C85 C84 C89 122.7(5) . . ?
C85 C84 C83 128.7(5) . . ?
C89 C84 C83 108.5(5) . . ?
C84 C85 C86 117.2(5) . . ?
C84 C85 H85 121.4 . . ?
C86 C85 H85 121.4 . . ?
C87 C86 C85 119.3(5) . . ?
C87 C86 C94 120.7(5) . . ?
C85 C86 C94 119.9(5) . . ?
C88 C87 C86 122.1(5) . . ?
C88 C87 H87 119.0 . . ?
C86 C87 H87 119.0 . . ?
C89 C88 C87 117.2(6) . . ?
C89 C88 H88 121.4 . . ?
C87 C88 H88 121.4 . . ?
C88 C89 C84 121.4(6) . . ?
C88 C89 C90 129.5(6) . . ?
C84 C89 C90 109.0(5) . . ?
O6 C90 N14 124.3(6) . . ?
O6 C90 C89 130.4(6) . . ?
N14 C90 C89 105.3(5) . . ?
O7 C91 N15 124.4(6) . . ?
O7 C91 C92 129.8(6) . . ?
N15 C91 C92 105.8(5) . . ?
C93 C92 C97 122.2(5) . . ?
C93 C92 C91 129.9(5) . . ?
C97 C92 C91 107.9(5) . . ?
C92 C93 C94 118.2(5) . . ?
C92 C93 H93 120.9 . . ?
C94 C93 H93 120.9 . . ?
C95 C94 C93 118.5(5) . . ?
C95 C94 C86 121.6(5) . . ?
C93 C94 C86 119.9(5) . . ?
C96 C95 C94 123.3(5) . . ?
C96 C95 H95 118.4 . . ?
C94 C95 H95 118.4 . . ?
C95 C96 C97 117.7(5) . . ?
C95 C96 H96 121.2 . . ?
C97 C96 H96 121.2 . . ?
C96 C97 C92 120.2(5) . . ?
C96 C97 C98 131.0(5) . . ?
C92 C97 C98 108.8(5) . . ?
O8 C98 N15 124.7(6) . . ?
O8 C98 C97 129.5(6) . . ?
N15 C98 C97 105.8(5) . . ?
N15 C99 C102 111.3(5) . . ?
N15 C99 H99A 109.4 . . ?
C102 C99 H99A 109.4 . . ?
N15 C99 H99B 109.4 . . ?
C102 C99 H99B 109.4 . . ?
H99A C99 H99B 108.0 . . ?
N16 C100 C101 123.9(6) . . ?
N16 C100 H100 118.0 . . ?
C101 C100 H100 118.0 . . ?
C102 C101 C100 121.2(6) . . ?
C102 C101 H101 119.4 . . ?
C100 C101 H101 119.4 . . ?
C101 C102 C103 115.6(7) . . ?
C101 C102 C99 122.8(6) . . ?
C103 C102 C99 121.6(6) . . ?
C104 C103 C102 120.1(7) . . ?
C104 C103 H103 119.9 . . ?
C102 C103 H103 119.9 . . ?
N16 C104 C103 123.7(7) . . ?
N16 C104 H104 118.2 . . ?
C103 C104 H104 118.2 . . ?
C109 C105 C106 108.0 . . ?
C109 C105 C110 126.0 . . ?
C106 C105 C110 126.0 . . ?
C109 C105 Rh3 69.83(16) . . ?
C106 C105 Rh3 74.2(3) . . ?
C110 C105 Rh3 121.7(3) . . ?
C105 C106 C107 108.0 . . ?
C105 C106 C111 126.0 . . ?
C107 C106 C111 126.0 . . ?
C105 C106 Rh3 68.2(3) . . ?
C107 C106 Rh3 72.6(2) . . ?
C111 C106 Rh3 124.81(15) . . ?
C108 C107 C106 108.0 . . ?
C108 C107 C112 126.0 . . ?
C106 C107 C112 126.0 . . ?
C108 C107 Rh3 69.12(17) . . ?
C106 C107 Rh3 70.59(17) . . ?
C112 C107 Rh3 125.9(2) . . ?
C107 C108 C109 108.0 . . ?
C107 C108 C113 126.0 . . ?
C109 C108 C113 126.0 . . ?
C107 C108 Rh3 73.8(2) . . ?
C109 C108 Rh3 68.4(3) . . ?
C113 C108 Rh3 123.43(14) . . ?
C105 C109 C108 108.0 . . ?
C105 C109 C114 126.0 . . ?
C108 C109 C114 126.0 . . ?
C105 C109 Rh3 71.53(15) . . ?
C108 C109 Rh3 73.4(3) . . ?
C114 C109 Rh3 120.8(2) . . ?
C105 C110 H11A 109.5 . . ?
C105 C110 H11B 109.5 . . ?
H11A C110 H11B 109.5 . . ?
C105 C110 H11C 109.5 . . ?
H11A C110 H11C 109.5 . . ?
H11B C110 H11C 109.5 . . ?
C106 C111 H11D 109.5 . . ?
C106 C111 H11E 109.5 . . ?
H11D C111 H11E 109.5 . . ?
C106 C111 H11F 109.5 . . ?
H11D C111 H11F 109.5 . . ?
H11E C111 H11F 109.5 . . ?
C107 C112 H11G 109.5 . . ?
C107 C112 H11H 109.5 . . ?
H11G C112 H11H 109.5 . . ?
C107 C112 H11I 109.5 . . ?
H11G C112 H11I 109.5 . . ?
H11H C112 H11I 109.5 . . ?
C108 C113 H11J 109.5 . . ?
C108 C113 H11K 109.5 . . ?
H11J C113 H11K 109.5 . . ?
C108 C113 H11L 109.5 . . ?
H11J C113 H11L 109.5 . . ?
H11K C113 H11L 109.5 . . ?
C109 C114 H11M 109.5 . . ?
C109 C114 H11N 109.5 . . ?
H11M C114 H11N 109.5 . . ?
C109 C114 H11O 109.5 . . ?
H11M C114 H11O 109.5 . . ?
H11N C114 H11O 109.5 . . ?
C209 C205 C206 108.0 . . ?
C209 C205 C210 126.0 . . ?
C206 C205 C210 126.0 . . ?
C209 C205 Rh3 71.03(17) . . ?
C206 C205 Rh3 66.8(3) . . ?
C210 C205 Rh3 127.7(2) . . ?
C207 C206 C205 108.0 . . ?
C207 C206 C211 126.0 . . ?
C205 C206 C211 126.0 . . ?
C207 C206 Rh3 66.8(2) . . ?
C205 C206 Rh3 75.5(3) . . ?
C211 C206 Rh3 123.16(18) . . ?
C206 C207 C208 108.0 . . ?
C206 C207 C212 126.0 . . ?
C208 C207 C212 126.0 . . ?
C206 C207 Rh3 73.60(17) . . ?
C208 C207 Rh3 72.5(2) . . ?
C212 C207 Rh3 119.7(3) . . ?
C209 C208 C207 108.0 . . ?
C209 C208 C213 126.0 . . ?
C207 C208 C213 126.0 . . ?
C209 C208 Rh3 75.8(3) . . ?
C207 C208 Rh3 67.6(3) . . ?
C213 C208 Rh3 122.22(14) . . ?
C205 C209 C208 108.0 . . ?
C205 C209 C214 126.0 . . ?
C208 C209 C214 126.0 . . ?
C205 C209 Rh3 72.11(14) . . ?
C208 C209 Rh3 66.3(2) . . ?
C214 C209 Rh3 127.1(2) . . ?
C205 C210 H21A 109.5 . . ?
C205 C210 H21B 109.5 . . ?
H21A C210 H21B 109.5 . . ?
C205 C210 H21C 109.5 . . ?
H21A C210 H21C 109.5 . . ?
H21B C210 H21C 109.5 . . ?
C206 C211 H21D 109.5 . . ?
C206 C211 H21E 109.5 . . ?
H21D C211 H21E 109.5 . . ?
C206 C211 H21F 109.5 . . ?
H21D C211 H21F 109.5 . . ?
H21E C211 H21F 109.5 . . ?
C207 C212 H21G 109.5 . . ?
C207 C212 H21H 109.5 . . ?
H21G C212 H21H 109.5 . . ?
C207 C212 H21I 109.5 . . ?
H21G C212 H21I 109.5 . . ?
H21H C212 H21I 109.5 . . ?
C208 C213 H21J 109.5 . . ?
C208 C213 H21K 109.5 . . ?
H21J C213 H21K 109.5 . . ?
C208 C213 H21L 109.5 . . ?
H21J C213 H21L 109.5 . . ?
H21K C213 H21L 109.5 . . ?
C209 C214 H21M 109.5 . . ?
C209 C214 H21N 109.5 . . ?
H21M C214 H21N 109.5 . . ?
C209 C214 H21O 109.5 . . ?
H21M C214 H21O 109.5 . . ?
H21N C214 H21O 109.5 . . ?
C116 C115 C119 105.6(7) . . ?
C116 C115 C120 123.9(7) . . ?
C119 C115 C120 130.4(8) . . ?
C116 C115 Rh4 70.9(4) . . ?
C119 C115 Rh4 69.6(4) . . ?
C120 C115 Rh4 126.8(4) . . ?
C117 C116 C115 111.5(8) . . ?
C117 C116 C121 122.8(8) . . ?
C115 C116 C121 125.7(7) . . ?
C117 C116 Rh4 73.0(4) . . ?
C115 C116 Rh4 70.3(4) . . ?
C121 C116 Rh4 123.4(5) . . ?
C116 C117 C118 108.3(8) . . ?
C116 C117 C122 129.3(11) . . ?
C118 C117 C122 122.3(9) . . ?
C116 C117 Rh4 70.8(4) . . ?
C118 C117 Rh4 68.8(4) . . ?
C122 C117 Rh4 124.7(6) . . ?
C117 C118 C119 109.9(7) . . ?
C117 C118 C123 126.3(11) . . ?
C119 C118 C123 123.4(11) . . ?
C117 C118 Rh4 73.7(4) . . ?
C119 C118 Rh4 70.6(4) . . ?
C123 C118 Rh4 127.4(5) . . ?
C124 C119 C118 128.3(12) . . ?
C124 C119 C115 127.0(12) . . ?
C118 C119 C115 104.7(7) . . ?
C124 C119 Rh4 124.4(6) . . ?
C118 C119 Rh4 69.5(4) . . ?
C115 C119 Rh4 70.5(4) . . ?
C115 C120 H12A 109.5 . . ?
C115 C120 H12B 109.5 . . ?
H12A C120 H12B 109.5 . . ?
C115 C120 H12C 109.5 . . ?
H12A C120 H12C 109.5 . . ?
H12B C120 H12C 109.5 . . ?
C116 C121 H12D 109.5 . . ?
C116 C121 H12E 109.5 . . ?
H12D C121 H12E 109.5 . . ?
C116 C121 H12F 109.5 . . ?
H12D C121 H12F 109.5 . . ?
H12E C121 H12F 109.5 . . ?
C117 C122 H12G 109.5 . . ?
C117 C122 H12H 109.5 . . ?
H12G C122 H12H 109.5 . . ?
C117 C122 H12I 109.5 . . ?
H12G C122 H12I 109.5 . . ?
H12H C122 H12I 109.5 . . ?
C118 C123 H12J 109.5 . . ?
C118 C123 H12K 109.5 . . ?
H12J C123 H12K 109.5 . . ?
C118 C123 H12L 109.5 . . ?
H12J C123 H12L 109.5 . . ?
H12K C123 H12L 109.5 . . ?
C119 C124 H12M 109.5 . . ?
C119 C124 H12N 109.5 . . ?
H12M C124 H12N 109.5 . . ?
C119 C124 H12O 109.5 . . ?
H12M C124 H12O 109.5 . . ?
H12N C124 H12O 109.5 . . ?
F3 C125 F1 107.2(6) . . ?
F3 C125 F2 106.7(9) . . ?
F1 C125 F2 107.3(8) . . ?
F3 C125 S1 113.7(7) . . ?
F1 C125 S1 111.3(6) . . ?
F2 C125 S1 110.3(5) . . ?
F6 C126 F4 106.3(9) . . ?
F6 C126 F5 108.6(11) . . ?
F4 C126 F5 106.9(10) . . ?
F6 C126 S2 112.2(8) . . ?
F4 C126 S2 110.7(9) . . ?
F5 C126 S2 111.9(6) . . ?
F8 C127 F9 109.1(11) . . ?
F8 C127 F7 107.4(12) . . ?
F9 C127 F7 99.4(12) . . ?
F8 C127 S3 115.2(10) . . ?
F9 C127 S3 113.1(11) . . ?
F7 C127 S3 111.4(8) . . ?
C133 C129 C130 124.1(15) 2_676 . ?
C133 C129 H129 118.0 2_676 . ?
C130 C129 H129 118.0 . . ?
C129 C130 C131 119.9(13) . . ?
C129 C130 H130 120.0 . . ?
C131 C130 H130 120.0 . . ?
C136 C131 C132 118.9(15) . . ?
C136 C131 C130 123.6(16) . . ?
C132 C131 C130 117.3(13) . . ?
C133 C132 C132 122.5(14) . 2_676 ?
C133 C132 C131 120.2(13) . . ?
C132 C132 C131 117.2(13) 2_676 . ?
C129 C133 C132 118.8(17) 2_676 . ?
C129 C133 C134 119.3(16) 2_676 . ?
C132 C133 C134 121.8(15) . . ?
C135 C134 C133 108.8(16) . . ?
C135 C134 H134 125.6 . . ?
C133 C134 H134 125.6 . . ?
C136 C135 C134 133(2) . . ?
C136 C135 H135 113.5 . . ?
C134 C135 H135 113.5 . . ?
C135 C136 C131 117(2) . . ?
C135 C136 H136 121.4 . . ?
C131 C136 H136 121.4 . . ?
C150 C137 C138 134.2(16) . . ?
C150 C137 H137 112.9 . . ?
C138 C137 H137 112.9 . . ?
C137 C138 C139 114.8(11) . . ?
C137 C138 H138 122.6 . . ?
C139 C138 H138 122.6 . . ?
C140 C139 C151 122.6(15) . . ?
C140 C139 C138 120.1(14) . . ?
C151 C139 C138 117.2(11) . . ?
C139 C140 C141 109.9(16) . . ?
C139 C140 H140 125.1 . . ?
C141 C140 H140 125.1 . . ?
C142 C141 C140 139.8(17) . . ?
C142 C141 H141 110.1 . . ?
C140 C141 H141 110.1 . . ?
C141 C142 C143 101.4(16) . . ?
C141 C142 H142 129.3 . . ?
C143 C142 H142 129.3 . . ?
C144 C143 C151 115(2) . . ?
C144 C143 C142 116(2) . . ?
C151 C143 C142 129.4(17) . . ?
C143 C144 C145 127.9(19) . . ?
C143 C144 H144 116.1 . . ?
C145 C144 H144 116.1 . . ?
C146 C145 C144 117.1(12) . . ?
C146 C145 H145 121.5 . . ?
C144 C145 H145 121.5 . . ?
C147 C146 C145 123.2(17) . . ?
C147 C146 C152 119.4(16) . . ?
C145 C146 C152 117.4(13) . . ?
C146 C147 C148 113.9(18) . . ?
C146 C147 H147 123.1 . . ?
C148 C147 H147 123.1 . . ?
C149 C148 C147 139.0(18) . . ?
C149 C148 H148 110.5 . . ?
C147 C148 H148 110.5 . . ?
C148 C149 C150 101.6(15) . . ?
C148 C149 H149 129.2 . . ?
C150 C149 H149 129.2 . . ?
C137 C150 C152 106.5(15) . . ?
C137 C150 C149 120.9(16) . . ?
C152 C150 C149 132.5(16) . . ?
C143 C151 C152 129.3(14) . . ?
C143 C151 C139 116.5(14) . . ?
C152 C151 C139 114.2(10) . . ?
C150 C152 C151 133.0(12) . . ?
C150 C152 C146 113.4(13) . . ?
C151 C152 C146 113.6(11) . . ?

loop_
_geom_bond_atom_site_label_1
_geom_bond_atom_site_label_2
_geom_bond_distance
_geom_bond_site_symmetry_2
_geom_bond_publ_flag
Rh1 N5 2.108(4) . ?
Rh1 C43 2.138(5) . ?
Rh1 C45 2.146(5) . ?
Rh1 N2 2.147(4) . ?
Rh1 C47 2.160(5) . ?
Rh1 C46 2.169(5) . ?
Rh1 C44 2.171(5) . ?
Rh1 N1 2.195(4) . ?
Rh2 N8 2.115(5) 2_666 ?
Rh2 C55 2.131(5) . ?
Rh2 C57 2.149(6) . ?
Rh2 N3 2.157(4) . ?
Rh2 C54 2.161(5) . ?
Rh2 C53 2.161(6) . ?
Rh2 C56 2.161(5) . ?
Rh2 N4 2.199(4) . ?
Rh3 C207 2.049(7) . ?
Rh3 C208 2.114(5) . ?
Rh3 C109 2.135(5) . ?
Rh3 C206 2.138(5) . ?
Rh3 N13 2.148(5) . ?
Rh3 C105 2.157(4) . ?
Rh3 N10 2.167(5) . ?
Rh3 N9 2.192(5) . ?
Rh3 C108 2.201(6) . ?
Rh3 C106 2.236(5) . ?
Rh3 C209 2.237(6) . ?
Rh3 C205 2.252(5) . ?
Rh4 N16 2.125(5) 2_666 ?
Rh4 C118 2.127(6) . ?
Rh4 C119 2.142(7) . ?
Rh4 N12 2.146(5) . ?
Rh4 C115 2.155(6) . ?
Rh4 C116 2.162(7) . ?
Rh4 N11 2.182(5) . ?
Rh4 C117 2.189(8) . ?
N1 C1 1.336(6) . ?
N1 C14 1.397(6) . ?
N2 C2 1.332(6) . ?
N2 C3 1.395(6) . ?
N3 C2 1.327(6) . ?
N3 C8 1.398(6) . ?
N4 C1 1.324(6) . ?
N4 C9 1.384(6) . ?
N5 C15 1.339(7) . ?
N5 C19 1.351(6) . ?
N6 C21 1.403(7) . ?
N6 C28 1.404(7) . ?
N6 C20 1.457(6) . ?
N7 C29 1.389(7) . ?
N7 C36 1.397(8) . ?
N7 C37 1.444(7) . ?
N8 C42 1.351(7) . ?
N8 C38 1.351(6) . ?
N9 C63 1.313(8) . ?
N9 C76 1.404(8) . ?
N10 C64 1.332(7) . ?
N10 C65 1.390(8) . ?
N11 C64 1.333(8) . ?
N11 C70 1.405(7) . ?
N12 C63 1.350(7) . ?
N12 C71 1.389(7) . ?
N13 C77 1.349(7) . ?
N13 C81 1.355(8) . ?
N14 C90 1.394(8) . ?
N14 C83 1.414(7) . ?
N14 C82 1.469(7) . ?
N15 C98 1.406(7) . ?
N15 C91 1.409(7) . ?
N15 C99 1.460(8) . ?
N16 C104 1.319(9) . ?
N16 C100 1.324(7) . ?
O1 C21 1.214(6) . ?
O2 C28 1.199(7) . ?
O3 C29 1.203(6) . ?
O4 C36 1.208(7) . ?
O5 C83 1.195(6) . ?
O6 C90 1.197(7) . ?
O7 C91 1.203(7) . ?
O8 C98 1.208(7) . ?
O9 S1 1.426(4) . ?
O10 S1 1.438(5) . ?
O11 S1 1.393(6) . ?
O12 S2 1.408(5) . ?
O13 S2 1.436(7) . ?
O14 S2 1.376(6) . ?
O15 S3 1.550(9) . ?
O16 S3 1.368(7) . ?
O17 S3 1.361(7) . ?
S1 C125 1.809(9) . ?
S2 C126 1.794(11) . ?
S3 C127 1.744(13) . ?
F1 C125 1.327(8) . ?
F2 C125 1.331(10) . ?
F3 C125 1.298(9) . ?
F4 C126 1.307(11) . ?
F5 C126 1.328(11) . ?
F6 C126 1.269(10) . ?
F7 C127 1.352(11) . ?
F8 C127 1.271(11) . ?
F9 C127 1.302(14) . ?
C1 C2 1.420(7) . ?
C3 C4 1.395(7) . ?
C3 C8 1.413(7) . ?
C4 C5 1.372(8) . ?
C4 H4 0.9500 . ?
C5 C6 1.397(9) . ?
C5 H5 0.9500 . ?
C6 C7 1.389(8) . ?
C6 H6 0.9500 . ?
C7 C8 1.388(7) . ?
C7 H7 0.9500 . ?
C9 C10 1.411(7) . ?
C9 C14 1.416(7) . ?
C10 C11 1.363(8) . ?
C10 H10 0.9500 . ?
C11 C12 1.397(8) . ?
C11 H11 0.9500 . ?
C12 C13 1.371(8) . ?
C12 H12 0.9500 . ?
C13 C14 1.392(7) . ?
C13 H13 0.9500 . ?
C15 C16 1.384(7) . ?
C15 H15 0.9500 . ?
C16 C17 1.375(7) . ?
C16 H16 0.9500 . ?
C17 C18 1.396(7) . ?
C17 C20 1.510(7) . ?
C18 C19 1.361(7) . ?
C18 H18 0.9500 . ?
C19 H19 0.9500 . ?
C20 H20A 0.9900 . ?
C20 H20B 0.9900 . ?
C21 C22 1.470(7) . ?
C22 C23 1.369(7) . ?
C22 C27 1.376(7) . ?
C23 C24 1.412(7) . ?
C23 H23 0.9500 . ?
C24 C25 1.372(8) . ?
C24 C32 1.497(8) . ?
C25 C26 1.392(8) . ?
C25 H25 0.9500 . ?
C26 C27 1.384(7) . ?
C26 H26 0.9500 . ?
C27 C28 1.490(7) . ?
C29 C30 1.493(7) . ?
C30 C35 1.369(8) . ?
C30 C31 1.373(7) . ?
C31 C32 1.386(7) . ?
C31 H31 0.9500 . ?
C32 C33 1.405(8) . ?
C33 C34 1.383(9) . ?
C33 H33 0.9500 . ?
C34 C35 1.375(8) . ?
C34 H34 0.9500 . ?
C35 C36 1.487(8) . ?
C37 C40 1.517(7) . ?
C37 H37A 0.9900 . ?
C37 H37B 0.9900 . ?
C38 C39 1.377(7) . ?
C38 H38 0.9500 . ?
C39 C40 1.377(7) . ?
C39 H39 0.9500 . ?
C40 C41 1.405(7) . ?
C41 C42 1.383(8) . ?
C41 H41 0.9500 . ?
C42 H42 0.9500 . ?
C43 C44 1.431(8) . ?
C43 C47 1.451(8) . ?
C43 C48 1.489(9) . ?
C44 C45 1.442(8) . ?
C44 C49 1.491(8) . ?
C45 C46 1.446(10) . ?
C45 C50 1.485(10) . ?
C46 C47 1.419(10) . ?
C46 C51 1.498(9) . ?
C47 C52 1.492(10) . ?
C48 H48A 0.9800 . ?
C48 H48B 0.9800 . ?
C48 H48C 0.9800 . ?
C49 H49A 0.9800 . ?
C49 H49B 0.9800 . ?
C49 H49C 0.9800 . ?
C50 H50A 0.9800 . ?
C50 H50B 0.9800 . ?
C50 H50C 0.9800 . ?
C51 H51A 0.9800 . ?
C51 H51B 0.9800 . ?
C51 H51C 0.9800 . ?
C52 H52A 0.9800 . ?
C52 H52B 0.9800 . ?
C52 H52C 0.9800 . ?
C53 C54 1.419(8) . ?
C53 C57 1.451(7) . ?
C53 C58 1.496(8) . ?
C54 C55 1.437(7) . ?
C54 C59 1.507(7) . ?
C55 C56 1.438(7) . ?
C55 C60 1.485(8) . ?
C56 C57 1.416(8) . ?
C56 C61 1.496(7) . ?
C57 C62 1.493(8) . ?
C58 H58A 0.9800 . ?
C58 H58B 0.9800 . ?
C58 H58C 0.9800 . ?
C59 H59A 0.9800 . ?
C59 H59B 0.9800 . ?
C59 H59C 0.9800 . ?
C60 H60A 0.9800 . ?
C60 H60B 0.9800 . ?
C60 H60C 0.9800 . ?
C61 H61A 0.9800 . ?
C61 H61B 0.9800 . ?
C61 H61C 0.9800 . ?
C62 H62A 0.9800 . ?
C62 H62B 0.9800 . ?
C62 H62C 0.9800 . ?
C63 C64 1.420(8) . ?
C65 C66 1.396(8) . ?
C65 C70 1.427(9) . ?
C66 C67 1.365(10) . ?
C66 H66 0.9500 . ?
C67 C68 1.377(11) . ?
C67 H67 0.9500 . ?
C68 C69 1.403(9) . ?
C68 H68 0.9500 . ?
C69 C70 1.376(10) . ?
C69 H69 0.9500 . ?
C71 C72 1.392(8) . ?
C71 C76 1.420(9) . ?
C72 C73 1.371(9) . ?
C72 H72 0.9500 . ?
C73 C74 1.393(9) . ?
C73 H73 0.9500 . ?
C74 C75 1.376(9) . ?
C74 H74 0.9500 . ?
C75 C76 1.380(8) . ?
C75 H75 0.9500 . ?
C77 C78 1.362(8) . ?
C77 H77 0.9500 . ?
C78 C79 1.365(8) . ?
C78 H78 0.9500 . ?
C79 C80 1.402(8) . ?
C79 C82 1.490(9) . ?
C80 C81 1.342(9) . ?
C80 H80 0.9500 . ?
C81 H81 0.9500 . ?
C82 H82A 0.9900 . ?
C82 H82B 0.9900 . ?
C83 C84 1.499(7) . ?
C84 C85 1.363(7) . ?
C84 C89 1.375(8) . ?
C85 C86 1.411(7) . ?
C85 H85 0.9500 . ?
C86 C87 1.397(8) . ?
C86 C94 1.488(7) . ?
C87 C88 1.386(9) . ?
C87 H87 0.9500 . ?
C88 C89 1.365(8) . ?
C88 H88 0.9500 . ?
C89 C90 1.489(8) . ?
C91 C92 1.495(8) . ?
C92 C93 1.376(7) . ?
C92 C97 1.392(7) . ?
C93 C94 1.403(7) . ?
C93 H93 0.9500 . ?
C94 C95 1.401(7) . ?
C95 C96 1.366(8) . ?
C95 H95 0.9500 . ?
C96 C97 1.387(8) . ?
C96 H96 0.9500 . ?
C97 C98 1.485(8) . ?
C99 C102 1.491(9) . ?
C99 H99A 0.9900 . ?
C99 H99B 0.9900 . ?
C100 C101 1.353(9) . ?
C100 H100 0.9500 . ?
C101 C102 1.352(8) . ?
C101 H101 0.9500 . ?
C102 C103 1.378(10) . ?
C103 C104 1.368(12) . ?
C103 H103 0.9500 . ?
C104 H104 0.9500 . ?
C105 C109 1.420(3) . ?
C105 C106 1.420(3) . ?
C105 C110 1.510(3) . ?
C106 C107 1.420(3) . ?
C106 C111 1.510(3) . ?
C107 C108 1.420(3) . ?
C107 C112 1.510(3) . ?
C108 C109 1.420(3) . ?
C108 C113 1.510(3) . ?
C109 C114 1.510(3) . ?
C110 H11A 0.9800 . ?
C110 H11B 0.9800 . ?
C110 H11C 0.9800 . ?
C111 H11D 0.9800 . ?
C111 H11E 0.9800 . ?
C111 H11F 0.9800 . ?
C112 H11G 0.9800 . ?
C112 H11H 0.9800 . ?
C112 H11I 0.9800 . ?
C113 H11J 0.9800 . ?
C113 H11K 0.9800 . ?
C113 H11L 0.9800 . ?
C114 H11M 0.9800 . ?
C114 H11N 0.9800 . ?
C114 H11O 0.9800 . ?
C205 C209 1.419(3) . ?
C205 C206 1.420(3) . ?
C205 C210 1.509(3) . ?
C206 C207 1.419(3) . ?
C206 C211 1.509(3) . ?
C207 C208 1.420(3) . ?
C207 C212 1.509(3) . ?
C208 C209 1.419(3) . ?
C208 C213 1.509(3) . ?
C209 C214 1.509(3) . ?
C210 H21A 0.9800 . ?
C210 H21B 0.9800 . ?
C210 H21C 0.9800 . ?
C211 H21D 0.9800 . ?
C211 H21E 0.9800 . ?
C211 H21F 0.9800 . ?
C212 H21G 0.9800 . ?
C212 H21H 0.9800 . ?
C212 H21I 0.9800 . ?
C213 H21J 0.9800 . ?
C213 H21K 0.9800 . ?
C213 H21L 0.9800 . ?
C214 H21M 0.9800 . ?
C214 H21N 0.9800 . ?
C214 H21O 0.9800 . ?
C115 C116 1.433(10) . ?
C115 C119 1.466(12) . ?
C115 C120 1.475(9) . ?
C116 C117 1.352(10) . ?
C116 C121 1.528(12) . ?
C117 C118 1.387(12) . ?
C117 C122 1.493(13) . ?
C118 C119 1.455(13) . ?
C118 C123 1.506(11) . ?
C119 C124 1.440(13) . ?
C120 H12A 0.9800 . ?
C120 H12B 0.9800 . ?
C120 H12C 0.9800 . ?
C121 H12D 0.9800 . ?
C121 H12E 0.9800 . ?
C121 H12F 0.9800 . ?
C122 H12G 0.9800 . ?
C122 H12H 0.9800 . ?
C122 H12I 0.9800 . ?
C123 H12J 0.9800 . ?
C123 H12K 0.9800 . ?
C123 H12L 0.9800 . ?
C124 H12M 0.9800 . ?
C124 H12N 0.9800 . ?
C124 H12O 0.9800 . ?
C129 C133 1.358(18) 2_676 ?
C129 C130 1.386(15) . ?
C129 H129 0.9500 . ?
C130 C131 1.474(17) . ?
C130 H130 0.9500 . ?
C131 C136 1.362(18) . ?
C131 C132 1.473(15) . ?
C132 C133 1.406(15) . ?
C132 C132 1.45(2) 2_676 ?
C133 C134 1.49(2) . ?
C134 C135 1.42(3) . ?
C134 H134 0.9500 . ?
C135 C136 1.34(2) . ?
C135 H135 0.9500 . ?
C136 H136 0.9500 . ?
C137 C150 1.363(9) . ?
C137 C138 1.413(15) . ?
C137 H137 0.9500 . ?
C138 C139 1.517(14) . ?
C138 H138 0.9500 . ?
C139 C140 1.333(16) . ?
C139 C151 1.494(9) . ?
C140 C141 1.487(14) . ?
C140 H140 0.9500 . ?
C141 C142 1.381(16) . ?
C141 H141 0.9500 . ?
C142 C143 1.469(18) . ?
C142 H142 0.9500 . ?
C143 C144 1.280(16) . ?
C143 C151 1.415(19) . ?
C144 C145 1.49(2) . ?
C144 H144 0.9500 . ?
C145 C146 1.465(14) . ?
C145 H145 0.9500 . ?
C146 C147 1.337(17) . ?
C146 C152 1.544(16) . ?
C147 C148 1.448(17) . ?
C147 H147 0.9500 . ?
C148 C149 1.351(18) . ?
C148 H148 0.9500 . ?
C149 C150 1.432(16) . ?
C149 H149 0.9500 . ?
C150 C152 1.423(17) . ?
C151 C152 1.425(15) . ?

loop_
_geom_torsion_atom_site_label_1
_geom_torsion_atom_site_label_2
_geom_torsion_atom_site_label_3
_geom_torsion_atom_site_label_4
_geom_torsion
_geom_torsion_site_symmetry_1
_geom_torsion_site_symmetry_2
_geom_torsion_site_symmetry_3
_geom_torsion_site_symmetry_4
_geom_torsion_publ_flag
C9 N4 C1 N1 0.6(6) . . . . ?
Rh2 N4 C1 N1 -178.2(4) . . . . ?
C9 N4 C1 C2 -169.9(5) . . . . ?
Rh2 N4 C1 C2 11.3(6) . . . . ?
C14 N1 C1 N4 0.3(6) . . . . ?
Rh1 N1 C1 N4 -178.5(4) . . . . ?
C14 N1 C1 C2 170.8(4) . . . . ?
Rh1 N1 C1 C2 -8.0(5) . . . . ?
C8 N3 C2 N2 0.8(6) . . . . ?
Rh2 N3 C2 N2 -177.9(3) . . . . ?
C8 N3 C2 C1 172.0(5) . . . . ?
Rh2 N3 C2 C1 -6.7(6) . . . . ?
C3 N2 C2 N3 -0.6(6) . . . . ?
Rh1 N2 C2 N3 -176.6(3) . . . . ?
C3 N2 C2 C1 -171.9(4) . . . . ?
Rh1 N2 C2 C1 12.2(6) . . . . ?
N4 C1 C2 N3 -3.6(8) . . . . ?
N1 C1 C2 N3 -173.8(4) . . . . ?
N4 C1 C2 N2 167.4(5) . . . . ?
N1 C1 C2 N2 -2.9(7) . . . . ?
C2 N2 C3 C4 177.9(5) . . . . ?
Rh1 N2 C3 C4 -9.4(10) . . . . ?
C2 N2 C3 C8 0.2(5) . . . . ?
Rh1 N2 C3 C8 173.0(5) . . . . ?
N2 C3 C4 C5 -178.2(5) . . . . ?
C8 C3 C4 C5 -0.8(7) . . . . ?
C3 C4 C5 C6 -0.6(8) . . . . ?
C4 C5 C6 C7 1.4(9) . . . . ?
C5 C6 C7 C8 -0.8(8) . . . . ?
C6 C7 C8 N3 178.3(5) . . . . ?
C6 C7 C8 C3 -0.6(8) . . . . ?
C2 N3 C8 C7 -179.6(5) . . . . ?
Rh2 N3 C8 C7 -1.9(10) . . . . ?
C2 N3 C8 C3 -0.6(5) . . . . ?
Rh2 N3 C8 C3 177.1(5) . . . . ?
C4 C3 C8 C7 1.4(8) . . . . ?
N2 C3 C8 C7 179.4(5) . . . . ?
C4 C3 C8 N3 -177.7(4) . . . . ?
N2 C3 C8 N3 0.3(5) . . . . ?
C1 N4 C9 C10 175.9(6) . . . . ?
Rh2 N4 C9 C10 -6.2(11) . . . . ?
C1 N4 C9 C14 -1.3(5) . . . . ?
Rh2 N4 C9 C14 176.6(5) . . . . ?
N4 C9 C10 C11 -177.2(6) . . . . ?
C14 C9 C10 C11 -0.3(8) . . . . ?
C9 C10 C11 C12 1.8(9) . . . . ?
C10 C11 C12 C13 -2.4(10) . . . . ?
C11 C12 C13 C14 1.3(9) . . . . ?
C12 C13 C14 N1 174.3(5) . . . . ?
C12 C13 C14 C9 0.2(8) . . . . ?
C1 N1 C14 C13 -175.8(5) . . . . ?
Rh1 N1 C14 C13 2.0(10) . . . . ?
C1 N1 C14 C9 -1.1(5) . . . . ?
Rh1 N1 C14 C9 176.7(5) . . . . ?
N4 C9 C14 C13 176.8(5) . . . . ?
C10 C9 C14 C13 -0.7(8) . . . . ?
N4 C9 C14 N1 1.5(6) . . . . ?
C10 C9 C14 N1 -176.1(5) . . . . ?
C19 N5 C15 C16 0.3(7) . . . . ?
Rh1 N5 C15 C16 -174.1(4) . . . . ?
N5 C15 C16 C17 -1.0(7) . . . . ?
C15 C16 C17 C18 1.3(7) . . . . ?
C15 C16 C17 C20 179.3(4) . . . . ?
C16 C17 C18 C19 -0.9(7) . . . . ?
C20 C17 C18 C19 -179.0(5) . . . . ?
C15 N5 C19 C18 0.0(7) . . . . ?
Rh1 N5 C19 C18 174.8(4) . . . . ?
C17 C18 C19 N5 0.3(8) . . . . ?
C21 N6 C20 C17 83.7(6) . . . . ?
C28 N6 C20 C17 -105.0(6) . . . . ?
C16 C17 C20 N6 126.0(5) . . . . ?
C18 C17 C20 N6 -56.0(6) . . . . ?
C28 N6 C21 O1 -177.2(5) . . . . ?
C20 N6 C21 O1 -5.0(9) . . . . ?
C28 N6 C21 C22 3.0(6) . . . . ?
C20 N6 C21 C22 175.1(5) . . . . ?
O1 C21 C22 C23 -2.3(10) . . . . ?
N6 C21 C22 C23 177.6(5) . . . . ?
O1 C21 C22 C27 177.9(6) . . . . ?
N6 C21 C22 C27 -2.3(6) . . . . ?
C27 C22 C23 C24 0.8(8) . . . . ?
C21 C22 C23 C24 -179.1(5) . . . . ?
C22 C23 C24 C25 -1.2(8) . . . . ?
C22 C23 C24 C32 178.2(5) . . . . ?
C23 C24 C25 C26 0.4(9) . . . . ?
C32 C24 C25 C26 -179.0(6) . . . . ?
C24 C25 C26 C27 0.8(9) . . . . ?
C23 C22 C27 C26 0.5(9) . . . . ?
C21 C22 C27 C26 -179.6(5) . . . . ?
C23 C22 C27 C28 -179.1(5) . . . . ?
C21 C22 C27 C28 0.8(6) . . . . ?
C25 C26 C27 C22 -1.3(9) . . . . ?
C25 C26 C27 C28 178.2(6) . . . . ?
C21 N6 C28 O2 178.2(6) . . . . ?
C20 N6 C28 O2 5.8(9) . . . . ?
C21 N6 C28 C27 -2.5(6) . . . . ?
C20 N6 C28 C27 -174.9(4) . . . . ?
C22 C27 C28 O2 -179.8(6) . . . . ?
C26 C27 C28 O2 0.6(11) . . . . ?
C22 C27 C28 N6 1.0(6) . . . . ?
C26 C27 C28 N6 -178.6(6) . . . . ?
C36 N7 C29 O3 176.4(6) . . . . ?
C37 N7 C29 O3 -1.5(9) . . . . ?
C36 N7 C29 C30 -2.0(7) . . . . ?
C37 N7 C29 C30 -180.0(5) . . . . ?
O3 C29 C30 C35 -175.4(6) . . . . ?
N7 C29 C30 C35 3.0(6) . . . . ?
O3 C29 C30 C31 5.6(10) . . . . ?
N7 C29 C30 C31 -176.1(6) . . . . ?
C35 C30 C31 C32 0.5(9) . . . . ?
C29 C30 C31 C32 179.4(6) . . . . ?
C30 C31 C32 C33 0.7(9) . . . . ?
C30 C31 C32 C24 -177.4(5) . . . . ?
C25 C24 C32 C31 40.5(8) . . . . ?
C23 C24 C32 C31 -139.0(6) . . . . ?
C25 C24 C32 C33 -137.7(6) . . . . ?
C23 C24 C32 C33 42.8(8) . . . . ?
C31 C32 C33 C34 -1.7(10) . . . . ?
C24 C32 C33 C34 176.5(6) . . . . ?
C32 C33 C34 C35 1.4(11) . . . . ?
C31 C30 C35 C34 -0.8(10) . . . . ?
C29 C30 C35 C34 -180.0(6) . . . . ?
C31 C30 C35 C36 176.4(6) . . . . ?
C29 C30 C35 C36 -2.8(7) . . . . ?
C33 C34 C35 C30 -0.1(11) . . . . ?
C33 C34 C35 C36 -176.7(7) . . . . ?
C29 N7 C36 O4 179.7(7) . . . . ?
C37 N7 C36 O4 -2.3(12) . . . . ?
C29 N7 C36 C35 0.4(7) . . . . ?
C37 N7 C36 C35 178.4(5) . . . . ?
C30 C35 C36 O4 -177.7(8) . . . . ?
C34 C35 C36 O4 -0.8(14) . . . . ?
C30 C35 C36 N7 1.6(8) . . . . ?
C34 C35 C36 N7 178.5(7) . . . . ?
C29 N7 C37 C40 -84.4(7) . . . . ?
C36 N7 C37 C40 97.8(7) . . . . ?
C42 N8 C38 C39 -3.0(7) . . . . ?
Rh2 N8 C38 C39 162.0(4) 2_666 . . . ?
N8 C38 C39 C40 -0.1(8) . . . . ?
C38 C39 C40 C41 2.6(8) . . . . ?
C38 C39 C40 C37 -178.9(5) . . . . ?
N7 C37 C40 C39 31.9(8) . . . . ?
N7 C37 C40 C41 -149.6(5) . . . . ?
C39 C40 C41 C42 -1.9(8) . . . . ?
C37 C40 C41 C42 179.5(5) . . . . ?
C38 N8 C42 C41 3.7(8) . . . . ?
Rh2 N8 C42 C41 -161.1(4) 2_666 . . . ?
C40 C41 C42 N8 -1.3(8) . . . . ?
C47 C43 C44 C45 -3.8(6) . . . . ?
C48 C43 C44 C45 178.4(5) . . . . ?
Rh1 C43 C44 C45 58.8(3) . . . . ?
C47 C43 C44 C49 176.8(5) . . . . ?
C48 C43 C44 C49 -1.0(8) . . . . ?
Rh1 C43 C44 C49 -120.6(5) . . . . ?
C47 C43 C44 Rh1 -62.6(3) . . . . ?
C48 C43 C44 Rh1 119.6(6) . . . . ?
C43 C44 C45 C46 3.9(6) . . . . ?
C49 C44 C45 C46 -176.8(5) . . . . ?
Rh1 C44 C45 C46 62.6(3) . . . . ?
C43 C44 C45 C50 177.9(5) . . . . ?
C49 C44 C45 C50 -2.7(9) . . . . ?
Rh1 C44 C45 C50 -123.4(6) . . . . ?
C43 C44 C45 Rh1 -58.7(4) . . . . ?
C49 C44 C45 Rh1 120.7(5) . . . . ?
C44 C45 C46 C47 -2.5(6) . . . . ?
C50 C45 C46 C47 -176.7(5) . . . . ?
Rh1 C45 C46 C47 60.2(4) . . . . ?
C44 C45 C46 C51 176.5(5) . . . . ?
C50 C45 C46 C51 2.3(9) . . . . ?
Rh1 C45 C46 C51 -120.8(6) . . . . ?
C44 C45 C46 Rh1 -62.7(3) . . . . ?
C50 C45 C46 Rh1 123.1(6) . . . . ?
C45 C46 C47 C43 0.1(6) . . . . ?
C51 C46 C47 C43 -178.8(5) . . . . ?
Rh1 C46 C47 C43 59.8(4) . . . . ?
C45 C46 C47 C52 178.7(5) . . . . ?
C51 C46 C47 C52 -0.2(9) . . . . ?
Rh1 C46 C47 C52 -121.7(6) . . . . ?
C45 C46 C47 Rh1 -59.6(4) . . . . ?
C51 C46 C47 Rh1 121.4(6) . . . . ?
C44 C43 C47 C46 2.2(6) . . . . ?
C48 C43 C47 C46 -180.0(5) . . . . ?
Rh1 C43 C47 C46 -60.8(4) . . . . ?
C44 C43 C47 C52 -176.4(5) . . . . ?
C48 C43 C47 C52 1.4(9) . . . . ?
Rh1 C43 C47 C52 120.6(6) . . . . ?
C44 C43 C47 Rh1 63.1(3) . . . . ?
C48 C43 C47 Rh1 -119.1(6) . . . . ?
C57 C53 C54 C55 -1.7(6) . . . . ?
C58 C53 C54 C55 -176.5(5) . . . . ?
Rh2 C53 C54 C55 59.1(4) . . . . ?
C57 C53 C54 C59 179.0(5) . . . . ?
C58 C53 C54 C59 4.2(9) . . . . ?
Rh2 C53 C54 C59 -120.3(6) . . . . ?
C57 C53 C54 Rh2 -60.7(4) . . . . ?
C58 C53 C54 Rh2 124.5(6) . . . . ?
C53 C54 C55 C56 3.1(6) . . . . ?
C59 C54 C55 C56 -177.5(5) . . . . ?
Rh2 C54 C55 C56 63.1(4) . . . . ?
C53 C54 C55 C60 176.2(6) . . . . ?
C59 C54 C55 C60 -4.4(9) . . . . ?
Rh2 C54 C55 C60 -123.8(6) . . . . ?
C53 C54 C55 Rh2 -60.0(4) . . . . ?
C59 C54 C55 Rh2 119.4(6) . . . . ?
C54 C55 C56 C57 -3.4(6) . . . . ?
C60 C55 C56 C57 -176.6(5) . . . . ?
Rh2 C55 C56 C57 59.8(4) . . . . ?
C54 C55 C56 C61 175.8(5) . . . . ?
C60 C55 C56 C61 2.6(9) . . . . ?
Rh2 C55 C56 C61 -121.1(6) . . . . ?
C54 C55 C56 Rh2 -63.1(4) . . . . ?
C60 C55 C56 Rh2 123.7(6) . . . . ?
C55 C56 C57 C53 2.4(6) . . . . ?
C61 C56 C57 C53 -176.8(5) . . . . ?
Rh2 C56 C57 C53 61.5(4) . . . . ?
C55 C56 C57 C62 179.0(6) . . . . ?
C61 C56 C57 C62 -0.1(10) . . . . ?
Rh2 C56 C57 C62 -121.9(6) . . . . ?
C55 C56 C57 Rh2 -59.1(4) . . . . ?
C61 C56 C57 Rh2 121.8(6) . . . . ?
C54 C53 C57 C56 -0.4(6) . . . . ?
C58 C53 C57 C56 174.4(5) . . . . ?
Rh2 C53 C57 C56 -61.8(4) . . . . ?
C54 C53 C57 C62 -177.1(6) . . . . ?
C58 C53 C57 C62 -2.2(9) . . . . ?
Rh2 C53 C57 C62 121.5(6) . . . . ?
C54 C53 C57 Rh2 61.3(4) . . . . ?
C58 C53 C57 Rh2 -123.8(6) . . . . ?
C76 N9 C63 N12 1.0(7) . . . . ?
Rh3 N9 C63 N12 177.9(5) . . . . ?
C76 N9 C63 C64 174.1(6) . . . . ?
Rh3 N9 C63 C64 -9.0(7) . . . . ?
C71 N12 C63 N9 -1.2(7) . . . . ?
Rh4 N12 C63 N9 177.8(5) . . . . ?
C71 N12 C63 C64 -174.5(6) . . . . ?
Rh4 N12 C63 C64 4.6(7) . . . . ?
C65 N10 C64 N11 0.9(8) . . . . ?
Rh3 N10 C64 N11 178.4(4) . . . . ?
C65 N10 C64 C63 -170.0(6) . . . . ?
Rh3 N10 C64 C63 7.5(7) . . . . ?
C70 N11 C64 N10 -0.5(8) . . . . ?
Rh4 N11 C64 N10 179.8(5) . . . . ?
C70 N11 C64 C63 170.3(6) . . . . ?
Rh4 N11 C64 C63 -9.4(7) . . . . ?
N9 C63 C64 N10 1.2(10) . . . . ?
N12 C63 C64 N10 174.3(6) . . . . ?
N9 C63 C64 N11 -169.4(6) . . . . ?
N12 C63 C64 N11 3.6(9) . . . . ?
C64 N10 C65 C66 176.9(7) . . . . ?
Rh3 N10 C65 C66 1.3(14) . . . . ?
C64 N10 C65 C70 -0.8(7) . . . . ?
Rh3 N10 C65 C70 -176.4(6) . . . . ?
N10 C65 C66 C67 -177.1(7) . . . . ?
C70 C65 C66 C67 0.3(11) . . . . ?
C65 C66 C67 C68 1.8(12) . . . . ?
C66 C67 C68 C69 -2.2(14) . . . . ?
C67 C68 C69 C70 0.3(13) . . . . ?
C68 C69 C70 N11 175.9(7) . . . . ?
C68 C69 C70 C65 1.8(11) . . . . ?
C64 N11 C70 C69 -174.7(7) . . . . ?
Rh4 N11 C70 C69 4.8(14) . . . . ?
C64 N11 C70 C65 0.0(7) . . . . ?
Rh4 N11 C70 C65 179.4(6) . . . . ?
N10 C65 C70 C69 175.8(6) . . . . ?
C66 C65 C70 C69 -2.2(11) . . . . ?
N10 C65 C70 N11 0.5(7) . . . . ?
C66 C65 C70 N11 -177.5(6) . . . . ?
C63 N12 C71 C72 -177.8(7) . . . . ?
Rh4 N12 C71 C72 3.9(12) . . . . ?
C63 N12 C71 C76 0.9(6) . . . . ?
Rh4 N12 C71 C76 -177.4(6) . . . . ?
N12 C71 C72 C73 178.4(6) . . . . ?
C76 C71 C72 C73 -0.2(9) . . . . ?
C71 C72 C73 C74 1.0(9) . . . . ?
C72 C73 C74 C75 -0.3(10) . . . . ?
C73 C74 C75 C76 -1.2(9) . . . . ?
C74 C75 C76 N9 -177.8(6) . . . . ?
C74 C75 C76 C71 2.0(9) . . . . ?
C63 N9 C76 C75 179.5(7) . . . . ?
Rh3 N9 C76 C75 5.1(13) . . . . ?
C63 N9 C76 C71 -0.3(7) . . . . ?
Rh3 N9 C76 C71 -174.6(6) . . . . ?
N12 C71 C76 C75 179.8(5) . . . . ?
C72 C71 C76 C75 -1.3(9) . . . . ?
N12 C71 C76 N9 -0.4(7) . . . . ?
C72 C71 C76 N9 178.5(5) . . . . ?
C81 N13 C77 C78 -1.7(9) . . . . ?
Rh3 N13 C77 C78 178.8(4) . . . . ?
N13 C77 C78 C79 1.8(9) . . . . ?
C77 C78 C79 C80 -1.3(9) . . . . ?
C77 C78 C79 C82 174.7(6) . . . . ?
C78 C79 C80 C81 0.9(10) . . . . ?
C82 C79 C80 C81 -175.2(7) . . . . ?
C79 C80 C81 N13 -1.0(12) . . . . ?
C77 N13 C81 C80 1.3(11) . . . . ?
Rh3 N13 C81 C80 -179.2(6) . . . . ?
C90 N14 C82 C79 88.1(7) . . . . ?
C83 N14 C82 C79 -86.9(7) . . . . ?
C78 C79 C82 N14 22.2(8) . . . . ?
C80 C79 C82 N14 -161.9(6) . . . . ?
C90 N14 C83 O5 -177.4(6) . . . . ?
C82 N14 C83 O5 -2.0(9) . . . . ?
C90 N14 C83 C84 2.0(7) . . . . ?
C82 N14 C83 C84 177.4(5) . . . . ?
O5 C83 C84 C85 2.6(11) . . . . ?
N14 C83 C84 C85 -176.8(6) . . . . ?
O5 C83 C84 C89 179.0(6) . . . . ?
N14 C83 C84 C89 -0.3(6) . . . . ?
C89 C84 C85 C86 0.2(8) . . . . ?
C83 C84 C85 C86 176.2(5) . . . . ?
C84 C85 C86 C87 1.2(8) . . . . ?
C84 C85 C86 C94 -174.8(5) . . . . ?
C85 C86 C87 C88 -0.4(9) . . . . ?
C94 C86 C87 C88 175.6(6) . . . . ?
C86 C87 C88 C89 -1.9(11) . . . . ?
C87 C88 C89 C84 3.3(11) . . . . ?
C87 C88 C89 C90 -174.1(7) . . . . ?
C85 C84 C89 C88 -2.6(10) . . . . ?
C83 C84 C89 C88 -179.3(6) . . . . ?
C85 C84 C89 C90 175.3(6) . . . . ?
C83 C84 C89 C90 -1.4(7) . . . . ?
C83 N14 C90 O6 177.8(8) . . . . ?
C82 N14 C90 O6 2.3(12) . . . . ?
C83 N14 C90 C89 -2.8(7) . . . . ?
C82 N14 C90 C89 -178.3(6) . . . . ?
C88 C89 C90 O6 -0.4(14) . . . . ?
C84 C89 C90 O6 -178.1(9) . . . . ?
C88 C89 C90 N14 -179.8(7) . . . . ?
C84 C89 C90 N14 2.6(8) . . . . ?
C98 N15 C91 O7 178.2(6) . . . . ?
C99 N15 C91 O7 -3.1(9) . . . . ?
C98 N15 C91 C92 -0.2(6) . . . . ?
C99 N15 C91 C92 178.5(5) . . . . ?
O7 C91 C92 C93 -0.6(10) . . . . ?
N15 C91 C92 C93 177.7(5) . . . . ?
O7 C91 C92 C97 -178.5(6) . . . . ?
N15 C91 C92 C97 -0.2(6) . . . . ?
C97 C92 C93 C94 -1.2(8) . . . . ?
C91 C92 C93 C94 -178.8(5) . . . . ?
C92 C93 C94 C95 0.7(7) . . . . ?
C92 C93 C94 C86 179.2(5) . . . . ?
C87 C86 C94 C95 -32.0(8) . . . . ?
C85 C86 C94 C95 143.9(5) . . . . ?
C87 C86 C94 C93 149.5(6) . . . . ?
C85 C86 C94 C93 -34.5(7) . . . . ?
C93 C94 C95 C96 -0.4(8) . . . . ?
C86 C94 C95 C96 -178.8(5) . . . . ?
C94 C95 C96 C97 0.5(8) . . . . ?
C95 C96 C97 C92 -1.0(8) . . . . ?
C95 C96 C97 C98 177.7(5) . . . . ?
C93 C92 C97 C96 1.4(8) . . . . ?
C91 C92 C97 C96 179.5(5) . . . . ?
C93 C92 C97 C98 -177.5(5) . . . . ?
C91 C92 C97 C98 0.6(6) . . . . ?
C91 N15 C98 O8 -178.9(5) . . . . ?
C99 N15 C98 O8 2.4(9) . . . . ?
C91 N15 C98 C97 0.5(6) . . . . ?
C99 N15 C98 C97 -178.1(5) . . . . ?
C96 C97 C98 O8 0.0(10) . . . . ?
C92 C97 C98 O8 178.8(6) . . . . ?
C96 C97 C98 N15 -179.4(6) . . . . ?
C92 C97 C98 N15 -0.7(6) . . . . ?
C98 N15 C99 C102 104.7(7) . . . . ?
C91 N15 C99 C102 -73.8(7) . . . . ?
C104 N16 C100 C101 0.6(10) . . . . ?
Rh4 N16 C100 C101 -178.8(5) 2_666 . . . ?
N16 C100 C101 C102 1.9(11) . . . . ?
C100 C101 C102 C103 -2.1(11) . . . . ?
C100 C101 C102 C99 176.4(6) . . . . ?
N15 C99 C102 C101 -48.1(8) . . . . ?
N15 C99 C102 C103 130.3(8) . . . . ?
C101 C102 C103 C104 0.0(14) . . . . ?
C99 C102 C103 C104 -178.6(9) . . . . ?
C100 N16 C104 C103 -2.8(14) . . . . ?
Rh4 N16 C104 C103 176.5(9) 2_666 . . . ?
C102 C103 C104 N16 2.6(17) . . . . ?
C109 C105 C106 C107 0.0 . . . . ?
C110 C105 C106 C107 180.0 . . . . ?
Rh3 C105 C106 C107 62.03(19) . . . . ?
C109 C105 C106 C111 180.0 . . . . ?
C110 C105 C106 C111 0.0 . . . . ?
Rh3 C105 C106 C111 -117.97(19) . . . . ?
C109 C105 C106 Rh3 -62.03(19) . . . . ?
C110 C105 C106 Rh3 117.97(19) . . . . ?
C105 C106 C107 C108 0.0 . . . . ?
C111 C106 C107 C108 180.0 . . . . ?
Rh3 C106 C107 C108 59.2(2) . . . . ?
C105 C106 C107 C112 180.0 . . . . ?
C111 C106 C107 C112 0.0 . . . . ?
Rh3 C106 C107 C112 -120.8(2) . . . . ?
C105 C106 C107 Rh3 -59.2(2) . . . . ?
C111 C106 C107 Rh3 120.8(2) . . . . ?
C106 C107 C108 C109 0.0 . . . . ?
C112 C107 C108 C109 180.0 . . . . ?
Rh3 C107 C108 C109 60.1(2) . . . . ?
C106 C107 C108 C113 180.0 . . . . ?
C112 C107 C108 C113 0.0 . . . . ?
Rh3 C107 C108 C113 -119.9(2) . . . . ?
C106 C107 C108 Rh3 -60.1(2) . . . . ?
C112 C107 C108 Rh3 119.9(2) . . . . ?
C106 C105 C109 C108 0.0 . . . . ?
C110 C105 C109 C108 180.0 . . . . ?
Rh3 C105 C109 C108 -64.8(3) . . . . ?
C106 C105 C109 C114 180.0 . . . . ?
C110 C105 C109 C114 0.0 . . . . ?
Rh3 C105 C109 C114 115.2(3) . . . . ?
C106 C105 C109 Rh3 64.8(3) . . . . ?
C110 C105 C109 Rh3 -115.2(3) . . . . ?
C107 C108 C109 C105 0.0 . . . . ?
C113 C108 C109 C105 180.0 . . . . ?
Rh3 C108 C109 C105 63.61(17) . . . . ?
C107 C108 C109 C114 180.0 . . . . ?
C113 C108 C109 C114 0.0 . . . . ?
Rh3 C108 C109 C114 -116.39(17) . . . . ?
C107 C108 C109 Rh3 -63.61(17) . . . . ?
C113 C108 C109 Rh3 116.40(17) . . . . ?
C209 C205 C206 C207 0.0 . . . . ?
C210 C205 C206 C207 180.0 . . . . ?
Rh3 C205 C206 C207 59.28(17) . . . . ?
C209 C205 C206 C211 180.0 . . . . ?
C210 C205 C206 C211 0.0 . . . . ?
Rh3 C205 C206 C211 -120.72(17) . . . . ?
C209 C205 C206 Rh3 -59.28(17) . . . . ?
C210 C205 C206 Rh3 120.72(17) . . . . ?
C205 C206 C207 C208 0.0 . . . . ?
C211 C206 C207 C208 180.0 . . . . ?
Rh3 C206 C207 C208 64.9(3) . . . . ?
C205 C206 C207 C212 180.0 . . . . ?
C211 C206 C207 C212 0.0 . . . . ?
Rh3 C206 C207 C212 -115.1(3) . . . . ?
C205 C206 C207 Rh3 -64.9(3) . . . . ?
C211 C206 C207 Rh3 115.1(3) . . . . ?
C206 C207 C208 C209 0.0 . . . . ?
C212 C207 C208 C209 180.0 . . . . ?
Rh3 C207 C208 C209 65.6(2) . . . . ?
C206 C207 C208 C213 180.0 . . . . ?
C212 C207 C208 C213 0.0 . . . . ?
Rh3 C207 C208 C213 -114.4(2) . . . . ?
C206 C207 C208 Rh3 -65.6(2) . . . . ?
C212 C207 C208 Rh3 114.4(2) . . . . ?
C206 C205 C209 C208 0.0 . . . . ?
C210 C205 C209 C208 -180.0 . . . . ?
Rh3 C205 C209 C208 -56.7(3) . . . . ?
C206 C205 C209 C214 180.0 . . . . ?
C210 C205 C209 C214 0.0 . . . . ?
Rh3 C205 C209 C214 123.3(3) . . . . ?
C206 C205 C209 Rh3 56.7(3) . . . . ?
C210 C205 C209 Rh3 -123.3(3) . . . . ?
C207 C208 C209 C205 0.0 . . . . ?
C213 C208 C209 C205 180.0 . . . . ?
Rh3 C208 C209 C205 60.3(2) . . . . ?
C207 C208 C209 C214 180.0 . . . . ?
C213 C208 C209 C214 0.0 . . . . ?
Rh3 C208 C209 C214 -119.7(2) . . . . ?
C207 C208 C209 Rh3 -60.3(2) . . . . ?
C213 C208 C209 Rh3 119.7(2) . . . . ?
C119 C115 C116 C117 0.4(7) . . . . ?
C120 C115 C116 C117 -176.3(6) . . . . ?
Rh4 C115 C116 C117 61.7(5) . . . . ?
C119 C115 C116 C121 -178.8(7) . . . . ?
C120 C115 C116 C121 4.5(10) . . . . ?
Rh4 C115 C116 C121 -117.5(7) . . . . ?
C119 C115 C116 Rh4 -61.3(4) . . . . ?
C120 C115 C116 Rh4 122.1(6) . . . . ?
C115 C116 C117 C118 -1.3(8) . . . . ?
C121 C116 C117 C118 177.9(7) . . . . ?
Rh4 C116 C117 C118 58.8(5) . . . . ?
C115 C116 C117 C122 -179.8(8) . . . . ?
C121 C116 C117 C122 -0.5(12) . . . . ?
Rh4 C116 C117 C122 -119.6(9) . . . . ?
C115 C116 C117 Rh4 -60.1(5) . . . . ?
C121 C116 C117 Rh4 119.1(7) . . . . ?
C116 C117 C118 C119 1.7(8) . . . . ?
C122 C117 C118 C119 -179.7(7) . . . . ?
Rh4 C117 C118 C119 61.7(5) . . . . ?
C116 C117 C118 C123 175.1(7) . . . . ?
C122 C117 C118 C123 -6.3(12) . . . . ?
Rh4 C117 C118 C123 -124.8(8) . . . . ?
C116 C117 C118 Rh4 -60.0(5) . . . . ?
C122 C117 C118 Rh4 118.5(8) . . . . ?
C117 C118 C119 C124 178.1(8) . . . . ?
C123 C118 C119 C124 4.5(12) . . . . ?
Rh4 C118 C119 C124 -118.2(9) . . . . ?
C117 C118 C119 C115 -1.4(8) . . . . ?
C123 C118 C119 C115 -175.0(6) . . . . ?
Rh4 C118 C119 C115 62.3(4) . . . . ?
C117 C118 C119 Rh4 -63.7(5) . . . . ?
C123 C118 C119 Rh4 122.7(7) . . . . ?
C116 C115 C119 C124 -178.9(8) . . . . ?
C120 C115 C119 C124 -2.6(12) . . . . ?
Rh4 C115 C119 C124 118.9(9) . . . . ?
C116 C115 C119 C118 0.6(7) . . . . ?
C120 C115 C119 C118 177.0(6) . . . . ?
Rh4 C115 C119 C118 -61.6(5) . . . . ?
C116 C115 C119 Rh4 62.2(4) . . . . ?
C120 C115 C119 Rh4 -121.5(7) . . . . ?
O11 S1 C125 F3 -65.7(8) . . . . ?
O9 S1 C125 F3 54.6(7) . . . . ?
O10 S1 C125 F3 173.6(7) . . . . ?
O11 S1 C125 F1 55.5(7) . . . . ?
O9 S1 C125 F1 175.7(6) . . . . ?
O10 S1 C125 F1 -65.2(7) . . . . ?
O11 S1 C125 F2 174.4(6) . . . . ?
O9 S1 C125 F2 -65.3(6) . . . . ?
O10 S1 C125 F2 53.8(6) . . . . ?
O14 S2 C126 F6 -54.7(11) . . . . ?
O12 S2 C126 F6 63.8(10) . . . . ?
O13 S2 C126 F6 178.0(10) . . . . ?
O14 S2 C126 F4 63.9(10) . . . . ?
O12 S2 C126 F4 -177.6(8) . . . . ?
O13 S2 C126 F4 -63.4(9) . . . . ?
O14 S2 C126 F5 -177.0(8) . . . . ?
O12 S2 C126 F5 -58.5(8) . . . . ?
O13 S2 C126 F5 55.6(9) . . . . ?
O17 S3 C127 F8 -49.4(13) . . . . ?
O16 S3 C127 F8 179.2(11) . . . . ?
O15 S3 C127 F8 62.6(12) . . . . ?
O17 S3 C127 F9 77.0(10) . . . . ?
O16 S3 C127 F9 -54.4(11) . . . . ?
O15 S3 C127 F9 -171.0(9) . . . . ?
O17 S3 C127 F7 -172.1(9) . . . . ?
O16 S3 C127 F7 56.5(11) . . . . ?
O15 S3 C127 F7 -60.1(10) . . . . ?
C133 C129 C130 C131 -2.8(19) 2_676 . . . ?
C129 C130 C131 C136 -175.6(13) . . . . ?
C129 C130 C131 C132 0.5(16) . . . . ?
C136 C131 C132 C133 -2.6(16) . . . . ?
C130 C131 C132 C133 -178.8(9) . . . . ?
C136 C131 C132 C132 176.7(12) . . . 2_676 ?
C130 C131 C132 C132 0.5(15) . . . 2_676 ?
C132 C132 C133 C129 2.9(18) 2_676 . . 2_676 ?
C131 C132 C133 C129 -177.9(10) . . . 2_676 ?
C132 C132 C133 C134 180.0(11) 2_676 . . . ?
C131 C132 C133 C134 -0.7(16) . . . . ?
C129 C133 C134 C135 179.8(13) 2_676 . . . ?
C132 C133 C134 C135 2.7(18) . . . . ?
C133 C134 C135 C136 -2(3) . . . . ?
C134 C135 C136 C131 -1(3) . . . . ?
C132 C131 C136 C135 3(2) . . . . ?
C130 C131 C136 C135 179.4(14) . . . . ?
C150 C137 C138 C139 -3(2) . . . . ?
C137 C138 C139 C140 -176.7(12) . . . . ?
C137 C138 C139 C151 1.7(14) . . . . ?
C151 C139 C140 C141 7.2(18) . . . . ?
C138 C139 C140 C141 -174.5(10) . . . . ?
C139 C140 C141 C142 -8(3) . . . . ?
C140 C141 C142 C143 3(2) . . . . ?
C141 C142 C143 C144 178.4(12) . . . . ?
C141 C142 C143 C151 3.5(18) . . . . ?
C151 C143 C144 C145 -3(2) . . . . ?
C142 C143 C144 C145 -178.5(11) . . . . ?
C143 C144 C145 C146 4(2) . . . . ?
C144 C145 C146 C147 179.2(13) . . . . ?
C144 C145 C146 C152 -2.5(16) . . . . ?
C145 C146 C147 C148 -179.0(11) . . . . ?
C152 C146 C147 C148 2.7(19) . . . . ?
C146 C147 C148 C149 -2(3) . . . . ?
C147 C148 C149 C150 -1(2) . . . . ?
C138 C137 C150 C152 2(2) . . . . ?
C138 C137 C150 C149 -175.1(12) . . . . ?
C148 C149 C150 C137 -179.1(13) . . . . ?
C148 C149 C150 C152 4.5(19) . . . . ?
C144 C143 C151 C152 -0.5(18) . . . . ?
C142 C143 C151 C152 174.4(11) . . . . ?
C144 C143 C151 C139 -178.4(11) . . . . ?
C142 C143 C151 C139 -3.5(18) . . . . ?
C140 C139 C151 C143 -3.1(17) . . . . ?
C138 C139 C151 C143 178.5(9) . . . . ?
C140 C139 C151 C152 178.7(12) . . . . ?
C138 C139 C151 C152 0.3(13) . . . . ?
C137 C150 C152 C151 0.9(18) . . . . ?
C149 C150 C152 C151 177.6(12) . . . . ?
C137 C150 C152 C146 179.3(10) . . . . ?
C149 C150 C152 C146 -4.0(19) . . . . ?
C143 C151 C152 C150 -179.8(12) . . . . ?
C139 C151 C152 C150 -1.8(16) . . . . ?
C143 C151 C152 C146 1.8(15) . . . . ?
C139 C151 C152 C146 179.8(9) . . . . ?
C147 C146 C152 C150 -0.4(17) . . . . ?
C145 C146 C152 C150 -178.8(10) . . . . ?
C147 C146 C152 C151 178.3(12) . . . . ?
C145 C146 C152 C151 -0.1(14) . . . . ?
